data_4101360
loop_
_publ_author_name
'Lin, Qisheng'
'Corbett, John D'

_publ_section_title
;
 The 1/1 and 2/1 approximants in the Sc-Mg-Zn quasicrystal system:
 triacontahedral clusters as fundamental building blocks.
;
_journal_issue 40
_journal_name_full 'Journal of the American Chemical Society'
_journal_page_first 13268
_journal_page_last 13273
_journal_paper_doi 10.1021/ja063897u
_journal_volume 128
_journal_year 2006
_chemical_formula_sum 'Mg2.52 Sc11.18 Zn73.61'
_chemical_formula_weight 5376.11
_chemical_name_systematic
; 
 ? 
;
_space_group_IT_number 205
_symmetry_space_group_name_Hall '-P 2ac 2ab 3'
_symmetry_space_group_name_H-M 'P a -3'
_atom_sites_solution_hydrogens geom
_atom_sites_solution_primary direct
_atom_sites_solution_secondary difmap
_audit_creation_method SHELXL-97
_cell_angle_alpha 90.00
_cell_angle_beta 90.00
_cell_angle_gamma 90.00
_cell_formula_units_Z 8
_cell_length_a 22.412(2)
_cell_length_b 22.412(2)
_cell_length_c 22.412(2)
_cell_measurement_temperature 293(2)
_cell_volume 11257.5(17)
_computing_structure_refinement 'SHELXL-97 (Sheldrick, 1997)'
_computing_structure_solution 'SHELXS-97 (Sheldrick, 1990)'
_diffrn_ambient_temperature 293(2)
_diffrn_measured_fraction_theta_full 0.991
_diffrn_measured_fraction_theta_max 0.991
_diffrn_radiation_monochromator graphite
_diffrn_radiation_source 'fine-focus sealed tube'
_diffrn_radiation_type MoK\a
_diffrn_radiation_wavelength 0.71073
_diffrn_reflns_av_R_equivalents 0.1498
_diffrn_reflns_av_sigmaI/netI 0.0709
_diffrn_reflns_limit_h_max 29
_diffrn_reflns_limit_h_min -29
_diffrn_reflns_limit_k_max 23
_diffrn_reflns_limit_k_min -29
_diffrn_reflns_limit_l_max 24
_diffrn_reflns_limit_l_min -28
_diffrn_reflns_number 68875
_diffrn_reflns_theta_full 28.25
_diffrn_reflns_theta_max 28.25
_diffrn_reflns_theta_min 1.57
_exptl_absorpt_coefficient_mu 31.924
_exptl_crystal_density_diffrn 6.344
_exptl_crystal_density_method 'not measured'
_exptl_crystal_F_000 19788
_refine_diff_density_max 4.979
_refine_diff_density_min -2.629
_refine_diff_density_rms 0.412
_refine_ls_extinction_method none
_refine_ls_goodness_of_fit_ref 1.016
_refine_ls_hydrogen_treatment mixed
_refine_ls_matrix_type full
_refine_ls_number_parameters 273
_refine_ls_number_reflns 4617
_refine_ls_number_restraints 0
_refine_ls_restrained_S_all 1.016
_refine_ls_R_factor_all 0.1326
_refine_ls_R_factor_gt 0.0663
_refine_ls_shift/su_max 0.000
_refine_ls_shift/su_mean 0.000
_refine_ls_structure_factor_coef Fsqd
_refine_ls_weighting_details 'calc w=1/[\s^2^(Fo^2^)+(0.0317P)^2^+659.0332P] where P=(Fo^2^+2Fc^2^)/3'
_refine_ls_weighting_scheme calc
_refine_ls_wR_factor_gt 0.1201
_refine_ls_wR_factor_ref 0.1440
_reflns_number_gt 2726
_reflns_number_total 4617
_reflns_threshold_expression >2sigma(I)
_cod_data_source_file ja063897usi20060613_121704.cif
_cod_data_source_block 2/1_AC_Sc11.18(9)Mg2.5(1)Zn73.6(2)
_cod_database_code 4101360

loop_
_symmetry_equiv_pos_as_xyz
'x, y, z'
'-x+1/2, -y, z+1/2'
'-x, y+1/2, -z+1/2'
'x+1/2, -y+1/2, -z'
'z, x, y'
'z+1/2, -x+1/2, -y'
'-z+1/2, -x, y+1/2'
'-z, x+1/2, -y+1/2'
'y, z, x'
'-y, z+1/2, -x+1/2'
'y+1/2, -z+1/2, -x'
'-y+1/2, -z, x+1/2'
'-x, -y, -z'
'x-1/2, y, -z-1/2'
'x, -y-1/2, z-1/2'
'-x-1/2, y-1/2, z'
'-z, -x, -y'
'-z-1/2, x-1/2, y'
'z-1/2, x, -y-1/2'
'z, -x-1/2, y-1/2'
'-y, -z, -x'
'y, -z-1/2, x-1/2'
'-y-1/2, z-1/2, x'
'y-1/2, z, -x-1/2'

loop_
_atom_site_label
_atom_site_type_symbol
_atom_site_fract_x
_atom_site_fract_y
_atom_site_fract_z
_atom_site_U_iso_or_equiv
_atom_site_adp_type
_atom_site_occupancy
_atom_site_symmetry_multiplicity
_atom_site_calc_flag
_atom_site_refinement_flags
Sc1 Sc 0.03171(12) 0.46064(12) 0.15504(13) 0.0062(5) Uani 1 1 d .
Sc2 Sc 0.03452(18) 0.23289(17) 0.15582(18) 0.0090(13) Uani 0.39(3) 1 d P
Mg2 Mg 0.03452(18) 0.23289(17) 0.15582(18) 0.0090(13) Uani 0.61(3) 1 d P
Sc3 Sc 0.15890(12) 0.46146(12) 0.34838(13) 0.0062(5) Uani 1 1 d .
Sc4 Sc 0.16030(12) 0.23144(11) 0.34619(13) 0.0055(5) Uani 1 1 d .
Sc5 Sc 0.04072(12) 0.04072(12) 0.04072(12) 0.0037(9) Uani 1 3 d S
Zn1 Zn 0.00939(9) 0.34664(9) 0.21755(8) 0.0160(4) Uani 1 1 d .
Zn2 Zn 0.03079(8) 0.05617(8) 0.41582(9) 0.0127(4) Uani 1 1 d .
Zn3 Zn 0.03207(9) 0.05423(9) 0.27491(9) 0.0176(5) Uani 1 1 d .
Zn4 Zn 0.03260(9) 0.34327(8) 0.47112(8) 0.0141(4) Uani 1 1 d .
Zn5 Zn 0.03604(8) 0.43999(8) 0.40749(8) 0.0080(4) Uani 1 1 d .
Zn6 Zn 0.03693(7) 0.25176(8) 0.40695(8) 0.0068(4) Uani 1 1 d .
Zn7 Zn 0.03847(7) 0.15625(8) 0.34650(8) 0.0088(4) Uani 1 1 d .
Zn8 Zn 0.04790(9) 0.26190(9) 0.28563(8) 0.0146(4) Uani 1 1 d .
Zn9 Zn 0.05195(8) 0.42803(9) 0.28534(8) 0.0132(4) Uani 1 1 d .
Zn10 Zn 0.06075(8) 0.09679(8) 0.15876(8) 0.0095(4) Uani 1 1 d .
Zn11 Zn 0.09203(8) 0.34574(8) 0.36147(8) 0.0116(4) Uani 1 1 d .
Zn12 Zn 0.09703(8) 0.15374(8) 0.44261(7) 0.0079(4) Uani 1 1 d .
Zn13 Zn 0.09786(8) 0.15753(8) 0.25264(8) 0.0091(3) Uani 1 1 d .
Zn14 Zn 0.10079(8) 0.34673(8) 0.14699(9) 0.0130(4) Uani 1 1 d .
Zn15 Zn 0.13907(9) 0.41551(9) 0.47233(9) 0.0174(5) Uani 1 1 d .
Zn16 Zn 0.14441(11) 0.26895(11) 0.47161(10) 0.0181(8) Uani 0.765(13) 1 d P
Mg16 Mg 0.14441(11) 0.26895(11) 0.47161(10) 0.0181(8) Uani 0.235(13) 1 d P
Zn17 Zn 0.14599(8) 0.43495(8) 0.21523(8) 0.0114(4) Uani 1 1 d .
Zn18 Zn 0.14969(9) 0.25980(9) 0.21768(8) 0.0167(4) Uani 1 1 d .
Zn19 Zn 0.17681(10) 0.34747(9) 0.28295(9) 0.0224(5) Uani 1 1 d .
Zn20 Zn 0.20366(9) 0.34619(9) 0.39828(10) 0.0216(5) Uani 1 1 d .
Zn21 Zn 0.24813(9) 0.44282(9) 0.44479(9) 0.0211(5) Uani 1 1 d .
Zn22 Zn 0.25340(9) 0.43412(11) 0.25915(10) 0.0276(6) Uani 1 1 d .
Zn23 Zn 0.30801(17) 0.39944(15) 0.36114(18) 0.0639(16) Uani 0.866(10) 1 d P
Zn24 Zn 0.34738(9) 0.39927(9) 0.48867(10) 0.0200(5) Uani 1 1 d .
Zn25 Zn 0.15774(8) 0.15774(8) 0.15774(8) 0.0094(6) Uani 1 3 d S
Zn26 Zn 0.2569(3) 0.2569(3) 0.2569(3) 0.027(4) Uani 0.439(15) 3 d SP
Zn27 Zn 0.2884(4) 0.2884(4) 0.2884(4) 0.022(5) Uani 0.280(16) 3 d SP
Zn28 Zn 0.44659(10) 0.44659(10) 0.44659(10) 0.0201(8) Uani 1 3 d S

loop_
_atom_site_aniso_label
_atom_site_aniso_U_11
_atom_site_aniso_U_22
_atom_site_aniso_U_33
_atom_site_aniso_U_23
_atom_site_aniso_U_13
_atom_site_aniso_U_12
Sc1 0.0066(13) 0.0067(13) 0.0053(13) -0.0004(11) -0.0012(12) 0.0011(11)
Sc2 0.011(2) 0.009(2) 0.006(2) -0.0013(16) 0.0030(17) -0.0042(15)
Mg2 0.011(2) 0.009(2) 0.006(2) -0.0013(16) 0.0030(17) -0.0042(15)
Sc3 0.0056(13) 0.0070(13) 0.0060(12) -0.0015(11) -0.0021(12) -0.0011(11)
Sc4 0.0044(13) 0.0034(12) 0.0088(13) -0.0007(11) -0.0011(12) 0.0007(10)
Sc5 0.0037(9) 0.0037(9) 0.0037(9) 0.0012(11) 0.0012(11) 0.0012(11)
Zn1 0.0279(11) 0.0095(9) 0.0107(9) 0.0002(8) 0.0073(8) -0.0005(9)
Zn2 0.0096(9) 0.0093(9) 0.0192(10) -0.0039(8) -0.0052(8) 0.0012(7)
Zn3 0.0155(10) 0.0140(10) 0.0234(11) 0.0060(8) 0.0067(9) 0.0036(8)
Zn4 0.0197(10) 0.0101(9) 0.0125(9) -0.0052(8) -0.0093(8) 0.0064(8)
Zn5 0.0098(9) 0.0070(8) 0.0074(9) -0.0007(7) 0.0015(7) -0.0011(7)
Zn6 0.0070(8) 0.0055(8) 0.0080(8) -0.0011(6) 0.0001(7) -0.0002(7)
Zn7 0.0083(8) 0.0102(8) 0.0079(8) -0.0015(8) 0.0008(7) -0.0026(7)
Zn8 0.0181(10) 0.0170(10) 0.0087(9) -0.0018(8) -0.0014(8) 0.0074(8)
Zn9 0.0127(10) 0.0182(10) 0.0088(9) 0.0024(8) -0.0005(8) -0.0072(8)
Zn10 0.0076(8) 0.0133(9) 0.0076(9) -0.0021(7) -0.0005(7) -0.0031(7)
Zn11 0.0070(8) 0.0062(8) 0.0215(10) -0.0018(8) 0.0037(7) -0.0003(7)
Zn12 0.0079(9) 0.0086(8) 0.0072(8) 0.0009(7) -0.0015(7) 0.0015(7)
Zn13 0.0115(9) 0.0105(8) 0.0053(8) -0.0010(8) 0.0022(6) -0.0021(8)
Zn14 0.0088(8) 0.0089(8) 0.0213(10) 0.0009(8) 0.0026(8) -0.0002(7)
Zn15 0.0125(10) 0.0279(12) 0.0117(10) 0.0039(8) 0.0028(8) 0.0056(8)
Zn16 0.0210(15) 0.0215(14) 0.0117(13) -0.0033(10) 0.0037(10) -0.0086(10)
Mg16 0.0210(15) 0.0215(14) 0.0117(13) -0.0033(10) 0.0037(10) -0.0086(10)
Zn17 0.0133(10) 0.0143(9) 0.0067(9) -0.0016(7) -0.0026(7) 0.0074(8)
Zn18 0.0264(11) 0.0150(10) 0.0087(9) -0.0006(7) -0.0015(9) -0.0109(9)
Zn19 0.0479(14) 0.0084(9) 0.0109(9) 0.0006(8) 0.0142(9) 0.0005(9)
Zn20 0.0281(12) 0.0079(9) 0.0287(12) -0.0014(9) -0.0168(9) 0.0005(9)
Zn21 0.0236(12) 0.0168(10) 0.0229(11) 0.0092(9) -0.0147(9) -0.0098(9)
Zn22 0.0139(11) 0.0387(14) 0.0302(12) -0.0250(11) 0.0096(9) -0.0086(9)
Zn23 0.072(3) 0.041(2) 0.079(3) 0.0294(19) 0.046(2) 0.0369(18)
Zn24 0.0121(9) 0.0130(10) 0.0350(12) 0.0070(8) -0.0053(9) 0.0015(8)
Zn25 0.0094(6) 0.0094(6) 0.0094(6) -0.0011(7) -0.0011(7) -0.0011(7)
Zn26 0.027(4) 0.027(4) 0.027(4) 0.021(3) 0.021(3) 0.021(3)
Zn27 0.022(5) 0.022(5) 0.022(5) 0.004(4) 0.004(4) 0.004(4)
Zn28 0.0201(8) 0.0201(8) 0.0201(8) 0.0120(10) 0.0120(10) 0.0120(10)

loop_
_atom_type_symbol
_atom_type_description
_atom_type_scat_dispersion_real
_atom_type_scat_dispersion_imag
_atom_type_scat_source
Mg Mg 0.0486 0.0363 'International Tables Vol C Tables 4.2.6.8 and 6.1.1.4'
Sc Sc 0.2519 0.3716 'International Tables Vol C Tables 4.2.6.8 and 6.1.1.4'
Zn Zn 0.2839 1.4301 'International Tables Vol C Tables 4.2.6.8 and 6.1.1.4'

loop_
_geom_angle_atom_site_label_1
_geom_angle_atom_site_label_2
_geom_angle_atom_site_label_3
_geom_angle
_geom_angle_site_symmetry_1
_geom_angle_site_symmetry_3
Zn17 Sc1 Zn1 76.21(9) . .
Zn17 Sc1 Zn2 95.79(9) . 18_665
Zn1 Sc1 Zn2 151.74(11) . 18_665
Zn17 Sc1 Zn21 103.00(10) . 24_556
Zn1 Sc1 Zn21 55.70(7) . 24_556
Zn2 Sc1 Zn21 151.36(11) 18_665 24_556
Zn17 Sc1 Zn24 107.57(10) . 19_556
Zn1 Sc1 Zn24 53.26(7) . 19_556
Zn2 Sc1 Zn24 106.00(10) 18_665 19_556
Zn21 Sc1 Zn24 88.82(10) 24_556 19_556
Zn17 Sc1 Zn3 108.20(10) . 3
Zn1 Sc1 Zn3 106.09(10) . 3
Zn2 Sc1 Zn3 102.17(10) 18_665 3
Zn21 Sc1 Zn3 51.53(7) 24_556 3
Zn24 Sc1 Zn3 131.26(11) 19_556 3
Zn17 Sc1 Zn28 151.88(11) . 14_556
Zn1 Sc1 Zn28 99.33(11) . 14_556
Zn2 Sc1 Zn28 74.87(11) 18_665 14_556
Zn21 Sc1 Zn28 96.68(11) 24_556 14_556
Zn24 Sc1 Zn28 52.51(7) 19_556 14_556
Zn3 Sc1 Zn28 99.75(9) 3 14_556
Zn17 Sc1 Zn14 53.97(7) . .
Zn1 Sc1 Zn14 51.58(7) . .
Zn2 Sc1 Zn14 101.68(10) 18_665 .
Zn21 Sc1 Zn14 106.82(10) 24_556 .
Zn24 Sc1 Zn14 54.20(7) 19_556 .
Zn3 Sc1 Zn14 151.57(12) 3 .
Zn28 Sc1 Zn14 101.22(9) 14_556 .
Zn17 Sc1 Zn2 101.51(10) . 9
Zn1 Sc1 Zn2 100.41(10) . 9
Zn2 Sc1 Zn2 54.03(8) 18_665 9
Zn21 Sc1 Zn2 139.36(11) 24_556 9
Zn24 Sc1 Zn2 52.85(7) 19_556 9
Zn3 Sc1 Zn2 143.93(12) 3 9
Zn28 Sc1 Zn2 51.39(7) 14_556 9
Zn14 Sc1 Zn2 64.23(8) . 9
Zn17 Sc1 Zn2 141.57(11) . 3
Zn1 Sc1 Zn2 141.78(11) . 3
Zn2 Sc1 Zn2 54.02(8) 18_665 3
Zn21 Sc1 Zn2 99.12(10) 24_556 3
Zn24 Sc1 Zn2 103.89(10) 19_556 3
Zn3 Sc1 Zn2 63.58(8) 3 3
Zn28 Sc1 Zn2 51.38(7) 14_556 3
Zn14 Sc1 Zn2 144.67(12) . 3
Zn2 Sc1 Zn2 80.45(11) 9 3
Zn17 Sc1 Zn24 153.82(12) . 24_556
Zn1 Sc1 Zn24 91.25(10) . 24_556
Zn2 Sc1 Zn24 105.38(10) 18_665 24_556
Zn21 Sc1 Zn24 51.76(7) 24_556 24_556
Zn24 Sc1 Zn24 81.50(11) 19_556 24_556
Zn3 Sc1 Zn24 52.81(7) 3 24_556
Zn28 Sc1 Zn24 51.95(7) 14_556 24_556
Zn14 Sc1 Zn24 132.99(11) . 24_556
Zn2 Sc1 Zn24 103.34(10) 9 24_556
Zn2 Sc1 Zn24 52.29(7) 3 24_556
Zn17 Sc1 Zn9 52.08(7) . .
Zn1 Sc1 Zn9 50.44(7) . .
Zn2 Sc1 Zn9 141.83(11) 18_665 .
Zn21 Sc1 Zn9 50.93(7) 24_556 .
Zn24 Sc1 Zn9 103.64(10) 19_556 .
Zn3 Sc1 Zn9 74.66(9) 3 .
Zn28 Sc1 Zn9 143.24(13) 14_556 .
Zn14 Sc1 Zn9 77.04(8) . .
Zn2 Sc1 Zn9 141.26(11) 9 .
Zn2 Sc1 Zn9 138.24(11) 3 .
Zn24 Sc1 Zn9 102.28(10) 24_556 .
Zn1 Sc2 Zn14 51.90(8) . .
Zn1 Sc2 Mg16 102.73(13) . 19_556
Zn14 Sc2 Mg16 148.74(16) . 19_556
Zn1 Sc2 Zn16 102.73(13) . 19_556
Zn14 Sc2 Zn16 148.74(16) . 19_556
Mg16 Sc2 Zn16 0.00(12) 19_556 19_556
Zn1 Sc2 Zn3 101.10(13) . 9
Zn14 Sc2 Zn3 65.70(10) . 9
Mg16 Sc2 Zn3 144.81(16) 19_556 9
Zn16 Sc2 Zn3 144.81(16) 19_556 9
Zn1 Sc2 Zn15 140.27(15) . 19_556
Zn14 Sc2 Zn15 143.67(16) . 19_556
Mg16 Sc2 Zn15 67.10(10) 19_556 19_556
Zn16 Sc2 Zn15 67.10(10) 19_556 19_556
Zn3 Sc2 Zn15 78.01(11) 9 19_556
Zn1 Sc2 Zn18 76.91(11) . .
Zn14 Sc2 Zn18 54.83(8) . .
Mg16 Sc2 Zn18 106.38(14) 19_556 .
Zn16 Sc2 Zn18 106.38(14) 19_556 .
Zn3 Sc2 Zn18 103.96(13) 9 .
Zn15 Sc2 Zn18 142.44(15) 19_556 .
Zn1 Sc2 Zn8 51.48(8) . .
Zn14 Sc2 Zn8 80.07(11) . .
Mg16 Sc2 Zn8 68.89(11) 19_556 .
Zn16 Sc2 Zn8 68.89(11) 19_556 .
Zn3 Sc2 Zn8 145.62(15) 9 .
Zn15 Sc2 Zn8 135.99(15) 19_556 .
Zn18 Sc2 Zn8 54.54(9) . .
Zn1 Sc2 Zn21 96.82(13) . 19_556
Zn14 Sc2 Zn21 100.87(13) . 19_556
Mg16 Sc2 Zn21 100.15(13) 19_556 19_556
Zn16 Sc2 Zn21 100.15(13) 19_556 19_556
Zn3 Sc2 Zn21 51.35(9) 9 19_556
Zn15 Sc2 Zn21 51.29(9) 19_556 19_556
Zn18 Sc2 Zn21 153.46(15) . 19_556
Zn8 Sc2 Zn21 139.10(15) . 19_556
Zn1 Sc2 Zn24 52.77(8) . 19_556
Zn14 Sc2 Zn24 54.00(9) . 19_556
Mg16 Sc2 Zn24 129.67(15) 19_556 19_556
Zn16 Sc2 Zn24 129.67(15) 19_556 19_556
Zn3 Sc2 Zn24 53.08(9) 9 19_556
Zn15 Sc2 Zn24 102.71(13) 19_556 19_556
Zn18 Sc2 Zn24 108.12(13) . 19_556
Zn8 Sc2 Zn24 104.24(13) . 19_556
Zn21 Sc2 Zn24 51.47(9) 19_556 19_556
Zn1 Sc2 Zn10 152.49(15) . 9
Zn14 Sc2 Zn10 101.18(12) . 9
Mg16 Sc2 Zn10 104.58(13) 19_556 9
Zn16 Sc2 Zn10 104.58(13) 19_556 9
Zn3 Sc2 Zn10 56.58(9) 9 9
Zn15 Sc2 Zn10 56.94(9) 19_556 9
Zn18 Sc2 Zn10 92.23(12) . 9
Zn8 Sc2 Zn10 138.85(15) . 9
Zn21 Sc2 Zn10 81.60(11) 19_556 9
Zn24 Sc2 Zn10 109.46(13) 19_556 9
Zn1 Sc2 Zn13 104.13(12) . 9
Zn14 Sc2 Zn13 53.02(8) . 9
Mg16 Sc2 Zn13 139.72(16) 19_556 9
Zn16 Sc2 Zn13 139.72(16) 19_556 9
Zn3 Sc2 Zn13 54.96(8) 9 9
Zn15 Sc2 Zn13 107.05(13) 19_556 9
Zn18 Sc2 Zn13 52.70(8) . 9
Zn8 Sc2 Zn13 106.79(13) . 9
Zn21 Sc2 Zn13 105.80(13) 19_556 9
Zn24 Sc2 Zn13 90.58(11) 19_556 9
Zn10 Sc2 Zn13 51.11(8) 9 9
Zn9 Sc3 Zn11 96.83(10) . 18_665
Zn9 Sc3 Zn1 149.66(12) . 18_665
Zn11 Sc3 Zn1 77.65(8) 18_665 18_665
Zn9 Sc3 Zn19 69.33(8) . .
Zn11 Sc3 Zn19 149.30(12) 18_665 .
Zn1 Sc3 Zn19 100.28(10) 18_665 .
Zn9 Sc3 Zn21 151.54(12) . .
Zn11 Sc3 Zn21 104.89(10) 18_665 .
Zn1 Sc3 Zn21 55.49(7) 18_665 .
Zn19 Sc3 Zn21 98.45(10) . .
Zn9 Sc3 Zn22 102.06(10) . .
Zn11 Sc3 Zn22 107.44(11) 18_665 .
Zn1 Sc3 Zn22 53.30(7) 18_665 .
Zn19 Sc3 Zn22 52.82(8) . .
Zn21 Sc3 Zn22 88.90(10) . .
Zn9 Sc3 Zn9 145.12(12) . 18_665
Zn11 Sc3 Zn9 53.39(7) 18_665 18_665
Zn1 Sc3 Zn9 50.96(7) 18_665 18_665
Zn19 Sc3 Zn9 145.55(12) . 18_665
Zn21 Sc3 Zn9 51.51(7) . 18_665
Zn22 Sc3 Zn9 104.15(10) . 18_665
Zn9 Sc3 Zn20 103.77(10) . .
Zn11 Sc3 Zn20 155.94(12) 18_665 .
Zn1 Sc3 Zn20 90.27(9) 18_665 .
Zn19 Sc3 Zn20 52.88(7) . .
Zn21 Sc3 Zn20 51.75(7) . .
Zn22 Sc3 Zn20 80.48(10) . .
Zn9 Sc3 Zn20 102.92(10) 18_665 .
Zn9 Sc3 Zn15 104.00(10) . .
Zn11 Sc3 Zn15 109.58(10) 18_665 .
Zn1 Sc3 Zn15 105.95(10) 18_665 .
Zn19 Sc3 Zn15 100.49(10) . .
Zn21 Sc3 Zn15 51.52(7) . .
Zn22 Sc3 Zn15 131.13(12) . .
Zn9 Sc3 Zn15 74.96(9) 18_665 .
Zn20 Sc3 Zn15 53.53(8) . .
Zn9 Sc3 Zn8 101.26(10) . 18_665
Zn11 Sc3 Zn8 54.19(7) 18_665 18_665
Zn1 Sc3 Zn8 51.21(7) 18_665 18_665
Zn19 Sc3 Zn8 100.36(10) . 18_665
Zn21 Sc3 Zn8 106.30(10) . 18_665
Zn22 Sc3 Zn8 53.55(8) . 18_665
Zn9 Sc3 Zn8 76.95(8) 18_665 18_665
Zn20 Sc3 Zn8 131.22(11) . 18_665
Zn15 Sc3 Zn8 151.62(11) . 18_665
Zn9 Sc3 Zn11 53.81(7) . .
Zn11 Sc3 Zn11 140.93(11) 18_665 .
Zn1 Sc3 Zn11 141.00(11) 18_665 .
Zn19 Sc3 Zn11 51.31(7) . .
Zn21 Sc3 Zn11 98.22(10) . .
Zn22 Sc3 Zn11 104.03(10) . .
Zn9 Sc3 Zn11 137.53(11) 18_665 .
Zn20 Sc3 Zn11 52.10(7) . .
Zn15 Sc3 Zn11 62.58(8) . .
Zn8 Sc3 Zn11 145.42(11) 18_665 .
Zn9 Sc3 Zn5 93.84(9) . 18_665
Zn11 Sc3 Zn5 52.72(7) 18_665 18_665
Zn1 Sc3 Zn5 105.46(9) 18_665 18_665
Zn19 Sc3 Zn5 150.76(11) . 18_665
Zn21 Sc3 Zn5 85.16(9) . 18_665
Zn22 Sc3 Zn5 156.36(11) . 18_665
Zn9 Sc3 Zn5 54.92(7) 18_665 18_665
Zn20 Sc3 Zn5 112.78(11) . 18_665
Zn15 Sc3 Zn5 59.31(7) . 18_665
Zn8 Sc3 Zn5 106.47(10) 18_665 18_665
Zn11 Sc3 Zn5 99.46(9) . 18_665
Zn8 Sc4 Zn14 98.40(9) . 5
Zn8 Sc4 Zn16 105.64(10) . .
Zn14 Sc4 Zn16 105.48(10) 5 .
Zn8 Sc4 Zn18 55.41(8) . .
Zn14 Sc4 Zn18 102.10(10) 5 .
Zn16 Sc4 Zn18 148.75(11) . .
Zn8 Sc4 Zn18 102.36(10) . 5
Zn14 Sc4 Zn18 55.31(7) 5 5
Zn16 Sc4 Zn18 148.28(12) . 5
Zn18 Sc4 Zn18 62.05(10) . 5
Zn8 Sc4 Zn19 71.63(9) . .
Zn14 Sc4 Zn19 151.80(12) 5 .
Zn16 Sc4 Zn19 102.63(10) . .
Zn18 Sc4 Zn19 50.25(7) . .
Zn18 Sc4 Zn19 100.07(10) 5 .
Zn8 Sc4 Zn20 105.02(9) . .
Zn14 Sc4 Zn20 152.61(12) 5 .
Zn16 Sc4 Zn20 54.72(8) . .
Zn18 Sc4 Zn20 102.81(10) . .
Zn18 Sc4 Zn20 130.34(11) 5 .
Zn19 Sc4 Zn20 52.78(7) . .
Zn8 Sc4 Zn26 105.41(17) . .
Zn14 Sc4 Zn26 105.35(16) 5 .
Zn16 Sc4 Zn26 131.8(2) . .
Zn18 Sc4 Zn26 50.83(18) . .
Zn18 Sc4 Zn26 50.83(18) 5 .
Zn19 Sc4 Zn26 55.15(9) . .
Zn20 Sc4 Zn26 82.1(2) . .
Zn8 Sc4 Zn11 54.44(7) . .
Zn14 Sc4 Zn11 142.80(11) 5 .
Zn16 Sc4 Zn11 65.64(8) . .
Zn18 Sc4 Zn11 83.50(9) . .
Zn18 Sc4 Zn11 145.49(12) 5 .
Zn19 Sc4 Zn11 51.26(7) . .
Zn20 Sc4 Zn11 52.18(7) . .
Zn26 Sc4 Zn11 106.33(11) . .
Zn8 Sc4 Zn22 153.59(11) . 5
Zn14 Sc4 Zn22 103.59(10) 5 5
Zn16 Sc4 Zn22 54.45(8) . 5
Zn18 Sc4 Zn22 131.47(12) . 5
Zn18 Sc4 Zn22 102.12(10) 5 5
Zn19 Sc4 Zn22 94.43(10) . 5
Zn20 Sc4 Zn22 50.42(7) . 5
Zn26 Sc4 Zn22 82.8(2) . 5
Zn11 Sc4 Zn22 99.26(9) . 5
Zn8 Sc4 Zn19 151.77(12) . 5
Zn14 Sc4 Zn19 71.80(8) 5 5
Zn16 Sc4 Zn19 102.51(10) . 5
Zn18 Sc4 Zn19 99.80(10) . 5
Zn18 Sc4 Zn19 50.02(7) 5 5
Zn19 Sc4 Zn19 104.23(12) . 5
Zn20 Sc4 Zn19 92.83(10) . 5
Zn26 Sc4 Zn19 54.91(9) . 5
Zn11 Sc4 Zn19 144.22(11) . 5
Zn22 Sc4 Zn19 52.20(8) 5 5
Zn15 Sc5 Zn15 109.45(10) 19_556 23_655
Zn15 Sc5 Zn15 109.45(10) 19_556 15_565
Zn15 Sc5 Zn15 109.45(10) 23_655 15_565
Zn15 Sc5 Zn10 56.48(8) 19_556 .
Zn15 Sc5 Zn10 59.13(8) 23_655 .
Zn15 Sc5 Zn10 102.50(15) 15_565 .
Zn15 Sc5 Zn10 59.13(8) 19_556 9
Zn15 Sc5 Zn10 102.50(15) 23_655 9
Zn15 Sc5 Zn10 56.48(8) 15_565 9
Zn10 Sc5 Zn10 54.68(10) . 9
Zn15 Sc5 Zn10 102.50(15) 19_556 5
Zn15 Sc5 Zn10 56.48(8) 23_655 5
Zn15 Sc5 Zn10 59.13(8) 15_565 5
Zn10 Sc5 Zn10 54.68(10) . 5
Zn10 Sc5 Zn10 54.68(10) 9 5
Zn15 Sc5 Zn5 56.45(5) 19_556 19_556
Zn15 Sc5 Zn5 102.14(6) 23_655 19_556
Zn15 Sc5 Zn5 148.37(8) 15_565 19_556
Zn10 Sc5 Zn5 92.11(6) . 19_556
Zn10 Sc5 Zn5 115.39(7) 9 19_556
Zn10 Sc5 Zn5 145.86(11) 5 19_556
Zn15 Sc5 Zn5 102.14(6) 19_556 15_565
Zn15 Sc5 Zn5 148.37(8) 23_655 15_565
Zn15 Sc5 Zn5 56.45(5) 15_565 15_565
Zn10 Sc5 Zn5 145.86(11) . 15_565
Zn10 Sc5 Zn5 92.11(6) 9 15_565
Zn10 Sc5 Zn5 115.39(7) 5 15_565
Zn5 Sc5 Zn5 96.44(11) 19_556 15_565
Zn15 Sc5 Zn5 148.37(8) 19_556 23_655
Zn15 Sc5 Zn5 56.45(5) 23_655 23_655
Zn15 Sc5 Zn5 102.14(6) 15_565 23_655
Zn10 Sc5 Zn5 115.39(7) . 23_655
Zn10 Sc5 Zn5 145.86(11) 9 23_655
Zn10 Sc5 Zn5 92.11(6) 5 23_655
Zn5 Sc5 Zn5 96.44(11) 19_556 23_655
Zn5 Sc5 Zn5 96.44(11) 15_565 23_655
Zn15 Sc5 Zn4 58.47(6) 19_556 19_556
Zn15 Sc5 Zn4 58.94(6) 23_655 19_556
Zn15 Sc5 Zn4 151.12(19) 15_565 19_556
Zn10 Sc5 Zn4 48.62(6) . 19_556
Zn10 Sc5 Zn4 98.14(12) 9 19_556
Zn10 Sc5 Zn4 96.00(11) 5 19_556
Zn5 Sc5 Zn4 50.76(5) 19_556 19_556
Zn5 Sc5 Zn4 146.86(12) 15_565 19_556
Zn5 Sc5 Zn4 92.52(6) 23_655 19_556
Zn15 Sc5 Zn4 58.94(6) 19_556 15_565
Zn15 Sc5 Zn4 151.12(19) 23_655 15_565
Zn15 Sc5 Zn4 58.47(6) 15_565 15_565
Zn10 Sc5 Zn4 96.00(11) . 15_565
Zn10 Sc5 Zn4 48.62(6) 9 15_565
Zn10 Sc5 Zn4 98.14(12) 5 15_565
Zn5 Sc5 Zn4 92.52(6) 19_556 15_565
Zn5 Sc5 Zn4 50.76(5) 15_565 15_565
Zn5 Sc5 Zn4 146.86(12) 23_655 15_565
Zn4 Sc5 Zn4 117.39(5) 19_556 15_565
Zn15 Sc5 Zn4 151.12(19) 19_556 23_655
Zn15 Sc5 Zn4 58.47(6) 23_655 23_655
Zn15 Sc5 Zn4 58.94(6) 15_565 23_655
Zn10 Sc5 Zn4 98.14(12) . 23_655
Zn10 Sc5 Zn4 96.00(11) 9 23_655
Zn10 Sc5 Zn4 48.62(6) 5 23_655
Zn5 Sc5 Zn4 146.86(12) 19_556 23_655
Zn5 Sc5 Zn4 92.52(6) 15_565 23_655
Zn5 Sc5 Zn4 50.76(5) 23_655 23_655
Zn4 Sc5 Zn4 117.39(5) 19_556 23_655
Zn4 Sc5 Zn4 117.39(5) 15_565 23_655
Zn23 Zn1 Zn9 113.75(11) 24_556 .
Zn23 Zn1 Zn8 123.29(14) 24_556 .
Zn9 Zn1 Zn8 92.80(9) . .
Zn23 Zn1 Zn14 128.86(13) 24_556 .
Zn9 Zn1 Zn14 93.85(9) . .
Zn8 Zn1 Zn14 95.57(9) . .
Zn23 Zn1 Zn24 67.00(11) 24_556 19_556
Zn9 Zn1 Zn24 130.19(10) . 19_556
Zn8 Zn1 Zn24 130.11(10) . 19_556
Zn14 Zn1 Zn24 62.39(8) . 19_556
Zn23 Zn1 Zn22 62.45(13) 24_556 24_556
Zn9 Zn1 Zn22 127.95(9) . 24_556
Zn8 Zn1 Zn22 61.77(8) . 24_556
Zn14 Zn1 Zn22 130.57(10) . 24_556
Zn24 Zn1 Zn22 97.73(9) 19_556 24_556
Zn23 Zn1 Zn21 55.96(10) 24_556 24_556
Zn9 Zn1 Zn21 57.94(8) . 24_556
Zn8 Zn1 Zn21 126.88(9) . 24_556
Zn14 Zn1 Zn21 126.59(9) . 24_556
Zn24 Zn1 Zn21 100.05(9) 19_556 24_556
Zn22 Zn1 Zn21 100.11(9) 24_556 24_556
Zn23 Zn1 Sc2 100.89(13) 24_556 .
Zn9 Zn1 Sc2 145.30(12) . .
Zn8 Zn1 Sc2 65.09(10) . .
Zn14 Zn1 Sc2 64.13(10) . .
Zn24 Zn1 Sc2 65.02(10) 19_556 .
Zn22 Zn1 Sc2 66.46(10) 24_556 .
Zn21 Zn1 Sc2 156.76(12) 24_556 .
Zn23 Zn1 Sc1 86.95(13) 24_556 .
Zn9 Zn1 Sc1 66.56(8) . .
Zn8 Zn1 Sc1 149.13(11) . .
Zn14 Zn1 Sc1 64.90(8) . .
Zn24 Zn1 Sc1 63.74(8) 19_556 .
Zn22 Zn1 Sc1 149.08(11) 24_556 .
Zn21 Zn1 Sc1 62.35(8) 24_556 .
Sc2 Zn1 Sc1 119.44(11) . .
Zn23 Zn1 Sc3 81.85(12) 24_556 24_556
Zn9 Zn1 Sc3 64.65(8) . 24_556
Zn8 Zn1 Sc3 65.17(8) . 24_556
Zn14 Zn1 Sc3 148.86(10) . 24_556
Zn24 Zn1 Sc3 148.71(11) 19_556 24_556
Zn22 Zn1 Sc3 63.47(8) 24_556 24_556
Zn21 Zn1 Sc3 62.32(8) 24_556 24_556
Sc2 Zn1 Sc3 121.12(11) . 24_556
Sc1 Zn1 Sc3 119.44(10) . 24_556
Zn28 Zn2 Zn24 60.12(10) 16_655 23_655
Zn28 Zn2 Zn12 128.39(8) 16_655 19_556
Zn24 Zn2 Zn12 107.05(9) 23_655 19_556
Zn28 Zn2 Zn12 126.61(8) 16_655 .
Zn24 Zn2 Zn12 105.27(9) 23_655 .
Zn12 Zn2 Zn12 104.90(7) 19_556 .
Zn28 Zn2 Zn2 85.74(6) 16_655 19_556
Zn24 Zn2 Zn2 124.97(9) 23_655 19_556
Zn12 Zn2 Zn2 60.36(8) 19_556 19_556
Zn12 Zn2 Zn2 129.66(11) . 19_556
Zn28 Zn2 Zn2 85.74(6) 16_655 22_566
Zn24 Zn2 Zn2 123.71(9) 23_655 22_566
Zn12 Zn2 Zn2 128.94(11) 19_556 22_566
Zn12 Zn2 Zn2 59.20(7) . 22_566
Zn2 Zn2 Zn2 91.60(10) 19_556 22_566
Zn28 Zn2 Zn7 155.95(12) 16_655 .
Zn24 Zn2 Zn7 95.84(9) 23_655 .
Zn12 Zn2 Zn7 55.61(6) 19_556 .
Zn12 Zn2 Zn7 55.21(6) . .
Zn2 Zn2 Zn7 111.30(9) 19_556 .
Zn2 Zn2 Zn7 109.68(9) 22_566 .
Zn28 Zn2 Sc1 134.82(12) 16_655 24_556
Zn24 Zn2 Sc1 165.04(11) 23_655 24_556
Zn12 Zn2 Sc1 65.38(8) 19_556 24_556
Zn12 Zn2 Sc1 66.36(8) . 24_556
Zn2 Zn2 Sc1 63.93(10) 19_556 24_556
Zn2 Zn2 Sc1 63.94(10) 22_566 24_556
Zn7 Zn2 Sc1 69.21(8) . 24_556
Zn28 Zn2 Sc1 63.85(7) 16_655 5
Zn24 Zn2 Sc1 62.90(8) 23_655 5
Zn12 Zn2 Sc1 159.87(11) 19_556 5
Zn12 Zn2 Sc1 64.30(7) . 5
Zn2 Zn2 Sc1 139.75(7) 19_556 5
Zn2 Zn2 Sc1 62.05(7) 22_566 5
Zn7 Zn2 Sc1 106.31(9) . 5
Sc1 Zn2 Sc1 119.67(10) 24_556 5
Zn28 Zn2 Sc1 63.84(7) 16_655 3_545
Zn24 Zn2 Sc1 64.30(8) 23_655 3_545
Zn12 Zn2 Sc1 65.98(7) 19_556 3_545
Zn12 Zn2 Sc1 160.95(10) . 3_545
Zn2 Zn2 Sc1 62.04(7) 19_556 3_545
Zn2 Zn2 Sc1 139.74(7) 22_566 3_545
Zn7 Zn2 Sc1 108.23(9) . 3_545
Sc1 Zn2 Sc1 119.64(10) 24_556 3_545
Sc1 Zn2 Sc1 118.47(12) 5 3_545
Zn28 Zn2 Zn3 104.50(10) 16_655 .
Zn24 Zn2 Zn3 53.93(7) 23_655 .
Zn12 Zn2 Zn3 55.21(6) 19_556 .
Zn12 Zn2 Zn3 103.16(8) . .
Zn2 Zn2 Zn3 103.72(8) 19_556 .
Zn2 Zn2 Zn3 162.02(8) 22_566 .
Zn7 Zn2 Zn3 56.12(6) . .
Sc1 Zn2 Zn3 114.35(9) 24_556 .
Sc1 Zn2 Zn3 108.83(9) 5 .
Sc1 Zn2 Zn3 57.80(7) 3_545 .
Zn21 Zn3 Mg16 139.08(11) 23_655 19_556
Zn21 Zn3 Zn16 139.08(11) 23_655 19_556
Mg16 Zn3 Zn16 0.00(13) 19_556 19_556
Zn21 Zn3 Zn24 59.68(8) 23_655 23_655
Mg16 Zn3 Zn24 161.23(11) 19_556 23_655
Zn16 Zn3 Zn24 161.23(11) 19_556 23_655
Zn21 Zn3 Zn12 128.82(9) 23_655 19_556
Mg16 Zn3 Zn12 64.59(8) 19_556 19_556
Zn16 Zn3 Zn12 64.59(8) 19_556 19_556
Zn24 Zn3 Zn12 105.00(9) 23_655 19_556
Zn21 Zn3 Zn13 129.07(9) 23_655 .
Mg16 Zn3 Zn13 64.33(8) 19_556 .
Zn16 Zn3 Zn13 64.33(8) 19_556 .
Zn24 Zn3 Zn13 105.08(9) 23_655 .
Zn12 Zn3 Zn13 101.58(8) 19_556 .
Zn21 Zn3 Zn7 153.76(11) 23_655 .
Mg16 Zn3 Zn7 67.15(8) 19_556 .
Zn16 Zn3 Zn7 67.15(8) 19_556 .
Zn24 Zn3 Zn7 94.08(9) 23_655 .
Zn12 Zn3 Zn7 54.28(6) 19_556 .
Zn13 Zn3 Zn7 52.92(6) . .
Zn21 Zn3 Zn10 93.24(9) 23_655 .
Mg16 Zn3 Zn10 61.05(8) 19_556 .
Zn16 Zn3 Zn10 61.05(8) 19_556 .
Zn24 Zn3 Zn10 127.53(9) 23_655 .
Zn12 Zn3 Zn10 125.60(9) 19_556 .
Zn13 Zn3 Zn10 55.86(6) . .
Zn7 Zn3 Zn10 103.83(8) . .
Zn21 Zn3 Zn6 92.06(8) 23_655 19_556
Mg16 Zn3 Zn6 61.67(7) 19_556 19_556
Zn16 Zn3 Zn6 61.67(7) 19_556 19_556
Zn24 Zn3 Zn6 127.52(9) 23_655 19_556
Zn12 Zn3 Zn6 57.17(6) 19_556 19_556
Zn13 Zn3 Zn6 125.91(9) . 19_556
Zn7 Zn3 Zn6 106.12(8) . 19_556
Zn10 Zn3 Zn6 94.30(8) . 19_556
Zn21 Zn3 Sc2 65.24(10) 23_655 5
Mg16 Zn3 Sc2 118.63(11) 19_556 5
Zn16 Zn3 Sc2 118.63(11) 19_556 5
Zn24 Zn3 Sc2 64.71(10) 23_655 5
Zn12 Zn3 Sc2 157.45(12) 19_556 5
Zn13 Zn3 Sc2 64.66(10) . 5
Zn7 Zn3 Sc2 104.85(10) . 5
Zn10 Zn3 Sc2 63.11(9) . 5
Zn6 Zn3 Sc2 145.27(11) 19_556 5
Zn21 Zn3 Mg2 65.24(10) 23_655 5
Mg16 Zn3 Mg2 118.63(11) 19_556 5
Zn16 Zn3 Mg2 118.63(11) 19_556 5
Zn24 Zn3 Mg2 64.71(10) 23_655 5
Zn12 Zn3 Mg2 157.45(12) 19_556 5
Zn13 Zn3 Mg2 64.66(10) . 5
Zn7 Zn3 Mg2 104.85(10) . 5
Zn10 Zn3 Mg2 63.11(9) . 5
Zn6 Zn3 Mg2 145.27(11) 19_556 5
Sc2 Zn3 Mg2 0.0(2) 5 5
Zn21 Zn3 Sc1 63.89(8) 23_655 3_545
Mg16 Zn3 Sc1 119.41(10) 19_556 3_545
Zn16 Zn3 Sc1 119.41(10) 19_556 3_545
Zn24 Zn3 Sc1 64.55(8) 23_655 3_545
Zn12 Zn3 Sc1 65.69(8) 19_556 3_545
Zn13 Zn3 Sc1 158.50(11) . 3_545
Zn7 Zn3 Sc1 107.30(9) . 3_545
Zn10 Zn3 Sc1 145.58(10) . 3_545
Zn6 Zn3 Sc1 63.28(7) 19_556 3_545
Sc2 Zn3 Sc1 120.72(11) 5 3_545
Mg2 Zn3 Sc1 120.72(11) 5 3_545
Zn10 Zn4 Zn6 115.39(9) 22_566 .
Zn10 Zn4 Zn5 122.64(9) 22_566 24_556
Zn6 Zn4 Zn5 117.43(9) . 24_556
Zn10 Zn4 Zn5 116.40(9) 22_566 .
Zn6 Zn4 Zn5 111.52(9) . .
Zn5 Zn4 Zn5 60.96(6) 24_556 .
Zn10 Zn4 Zn9 130.19(10) 22_566 24_556
Zn6 Zn4 Zn9 62.31(7) . 24_556
Zn5 Zn4 Zn9 63.53(7) 24_556 24_556
Zn5 Zn4 Zn9 108.58(8) . 24_556
Zn10 Zn4 Zn11 115.94(9) 22_566 .
Zn6 Zn4 Zn11 59.57(7) . .
Zn5 Zn4 Zn11 108.88(8) 24_556 .
Zn5 Zn4 Zn11 59.09(7) . .
Zn9 Zn4 Zn11 104.60(8) 24_556 .
Zn10 Zn4 Zn15 61.38(7) 22_566 .
Zn6 Zn4 Zn15 115.64(9) . .
Zn5 Zn4 Zn15 111.09(9) 24_556 .
Zn5 Zn4 Zn15 60.77(7) . .
Zn9 Zn4 Zn15 168.41(9) 24_556 .
Zn11 Zn4 Zn15 66.60(7) . .
Zn10 Zn4 Zn15 64.04(7) 22_566 6_456
Zn6 Zn4 Zn15 129.15(9) . 6_456
Zn5 Zn4 Zn15 66.21(7) 24_556 6_456
Zn5 Zn4 Zn15 112.37(8) . 6_456
Zn9 Zn4 Zn15 80.28(8) 24_556 6_456
Zn11 Zn4 Zn15 171.02(9) . 6_456
Zn15 Zn4 Zn15 107.46(9) . 6_456
Zn10 Zn4 Zn16 60.14(7) 22_566 .
Zn6 Zn4 Zn16 61.12(7) . .
Zn5 Zn4 Zn16 176.39(10) 24_556 .
Zn5 Zn4 Zn16 116.07(9) . .
Zn9 Zn4 Zn16 116.91(9) 24_556 .
Zn11 Zn4 Zn16 67.50(7) . .
Zn15 Zn4 Zn16 67.76(7) . .
Zn15 Zn4 Zn16 117.36(8) 6_456 .
Zn10 Zn4 Zn3 61.49(7) 22_566 22_566
Zn6 Zn4 Zn3 62.33(7) . 22_566
Zn5 Zn4 Zn3 131.24(9) 24_556 22_566
Zn5 Zn4 Zn3 167.50(10) . 22_566
Zn9 Zn4 Zn3 78.83(7) 24_556 22_566
Zn11 Zn4 Zn3 109.79(8) . 22_566
Zn15 Zn4 Zn3 110.82(8) . 22_566
Zn15 Zn4 Zn3 78.37(7) 6_456 22_566
Zn16 Zn4 Zn3 51.62(6) . 22_566
Zn10 Zn4 Sc5 64.11(10) 22_566 15_566
Zn6 Zn4 Sc5 173.03(9) . 15_566
Zn5 Zn4 Sc5 66.10(9) 24_556 15_566
Zn5 Zn4 Sc5 64.25(9) . 15_566
Zn9 Zn4 Sc5 123.78(9) 24_556 15_566
Zn11 Zn4 Sc5 113.94(8) . 15_566
Zn15 Zn4 Sc5 57.66(6) . 15_566
Zn15 Zn4 Sc5 57.45(6) 6_456 15_566
Zn16 Zn4 Sc5 114.96(10) . 15_566
Zn3 Zn4 Sc5 120.59(10) 22_566 15_566
Zn4 Zn5 Zn4 174.48(10) 18_665 .
Zn4 Zn5 Zn5 116.99(10) 18_665 24_556
Zn4 Zn5 Zn5 58.29(8) . 24_556
Zn4 Zn5 Zn5 60.75(8) 18_665 18_665
Zn4 Zn5 Zn5 123.48(10) . 18_665
Zn5 Zn5 Zn5 119.877(10) 24_556 18_665
Zn4 Zn5 Zn11 117.37(9) 18_665 .
Zn4 Zn5 Zn11 64.20(7) . .
Zn5 Zn5 Zn11 110.87(9) 24_556 .
Zn5 Zn5 Zn11 122.36(10) 18_665 .
Zn4 Zn5 Zn9 61.71(7) 18_665 .
Zn4 Zn5 Zn9 117.73(8) . .
Zn5 Zn5 Zn9 124.03(9) 24_556 .
Zn5 Zn5 Zn9 107.08(9) 18_665 .
Zn11 Zn5 Zn9 58.72(7) . .
Zn4 Zn5 Zn15 120.75(9) 18_665 .
Zn4 Zn5 Zn15 64.73(7) . .
Zn5 Zn5 Zn15 112.17(10) 24_556 .
Zn5 Zn5 Zn15 67.25(9) 18_665 .
Zn11 Zn5 Zn15 69.82(7) . .
Zn9 Zn5 Zn15 112.93(8) . .
Zn4 Zn5 Zn15 62.91(7) 18_665 24_556
Zn4 Zn5 Zn15 111.59(8) . 24_556
Zn5 Zn5 Zn15 59.28(8) 24_556 24_556
Zn5 Zn5 Zn15 109.71(9) 18_665 24_556
Zn11 Zn5 Zn15 118.90(8) . 24_556
Zn9 Zn5 Zn15 78.16(7) . 24_556
Zn15 Zn5 Zn15 168.89(10) . 24_556
Zn4 Zn5 Sc5 116.57(10) 18_665 15_566
Zn4 Zn5 Sc5 64.99(8) . 15_566
Zn5 Zn5 Sc5 65.65(4) 24_556 15_566
Zn5 Zn5 Sc5 65.65(4) 18_665 15_566
Zn11 Zn5 Sc5 118.68(11) . 15_566
Zn9 Zn5 Sc5 170.25(9) . 15_566
Zn15 Zn5 Sc5 58.86(8) . 15_566
Zn15 Zn5 Sc5 110.03(10) 24_556 15_566
Zn4 Zn5 Sc3 103.94(9) 18_665 24_556
Zn4 Zn5 Sc3 71.84(8) . 24_556
Zn5 Zn5 Sc3 66.02(8) 24_556 24_556
Zn5 Zn5 Sc3 164.67(12) 18_665 24_556
Zn11 Zn5 Sc3 62.20(7) . 24_556
Zn9 Zn5 Sc3 61.44(7) . 24_556
Zn15 Zn5 Sc3 125.39(9) . 24_556
Zn15 Zn5 Sc3 59.66(7) 24_556 24_556
Sc5 Zn5 Sc3 126.91(8) 15_566 24_556
Zn4 Zn5 Sc5 64.91(8) 18_665 3
Zn4 Zn5 Sc5 112.97(9) . 3
Zn5 Zn5 Sc5 63.75(4) 24_556 3
Zn5 Zn5 Sc5 63.75(4) 18_665 3
Zn11 Zn5 Sc5 173.89(8) . 3
Zn9 Zn5 Sc5 121.12(10) . 3
Zn15 Zn5 Sc5 114.40(10) . 3
Zn15 Zn5 Sc5 56.35(8) 24_556 3
Sc5 Zn5 Sc5 62.60(16) 15_566 3
Sc3 Zn5 Sc5 111.99(8) 24_556 3
Zn4 Zn5 Sc3 71.66(8) 18_665 .
Zn4 Zn5 Sc3 113.05(9) . .
Zn5 Zn5 Sc3 171.34(12) 24_556 .
Zn5 Zn5 Sc3 63.77(8) 18_665 .
Zn11 Zn5 Sc3 62.50(7) . .
Zn9 Zn5 Sc3 58.52(7) . .
Zn15 Zn5 Sc3 61.03(7) . .
Zn15 Zn5 Sc3 128.17(9) 24_556 .
Sc5 Zn5 Sc3 111.74(8) 15_566 .
Sc3 Zn5 Sc3 112.66(7) 24_556 .
Sc5 Zn5 Sc3 123.16(8) 3 .
Zn4 Zn6 Zn7 176.93(10) . .
Zn4 Zn6 Zn11 65.66(7) . .
Zn7 Zn6 Zn11 117.40(9) . .
Zn4 Zn6 Zn12 121.03(9) . .
Zn7 Zn6 Zn12 57.57(6) . .
Zn11 Zn6 Zn12 121.96(8) . .
Zn4 Zn6 Zn17 117.84(9) . 24_556
Zn7 Zn6 Zn17 61.36(7) . 24_556
Zn11 Zn6 Zn17 117.83(9) . 24_556
Zn12 Zn6 Zn17 107.79(8) . 24_556
Zn4 Zn6 Zn9 62.86(7) . 24_556
Zn7 Zn6 Zn9 115.33(8) . 24_556
Zn11 Zn6 Zn9 109.24(8) . 24_556
Zn12 Zn6 Zn9 125.03(9) . 24_556
Zn17 Zn6 Zn9 58.17(7) 24_556 24_556
Zn4 Zn6 Zn8 120.33(9) . .
Zn7 Zn6 Zn8 62.49(7) . .
Zn11 Zn6 Zn8 60.64(7) . .
Zn12 Zn6 Zn8 108.47(8) . .
Zn17 Zn6 Zn8 70.44(7) 24_556 .
Zn9 Zn6 Zn8 113.22(8) 24_556 .
Zn4 Zn6 Zn16 68.21(8) . .
Zn7 Zn6 Zn16 112.11(9) . .
Zn11 Zn6 Zn16 72.09(7) . .
Zn12 Zn6 Zn16 62.32(7) . .
Zn17 Zn6 Zn16 169.56(10) 24_556 .
Zn9 Zn6 Zn16 123.52(9) 24_556 .
Zn8 Zn6 Zn16 114.80(9) . .
Zn4 Zn6 Zn3 67.55(7) . 22_566
Zn7 Zn6 Zn3 110.00(8) . 22_566
Zn11 Zn6 Zn3 118.38(8) . 22_566
Zn12 Zn6 Zn3 58.52(7) . 22_566
Zn17 Zn6 Zn3 118.44(8) 24_556 22_566
Zn9 Zn6 Zn3 81.31(7) 24_556 22_566
Zn8 Zn6 Zn3 165.26(9) . 22_566
Zn16 Zn6 Zn3 54.50(7) . 22_566
Zn4 Zn6 Sc1 107.32(9) . 24_556
Zn7 Zn6 Sc1 69.64(8) . 24_556
Zn11 Zn6 Sc1 171.88(10) . 24_556
Zn12 Zn6 Sc1 64.69(8) . 24_556
Zn17 Zn6 Sc1 60.91(7) 24_556 24_556
Zn9 Zn6 Sc1 62.95(8) 24_556 24_556
Zn8 Zn6 Sc1 123.40(9) . 24_556
Zn16 Zn6 Sc1 109.78(9) . 24_556
Zn3 Zn6 Sc1 59.81(7) 22_566 24_556
Zn4 Zn6 Sc4 113.88(9) . .
Zn7 Zn6 Sc4 68.33(7) . .
Zn11 Zn6 Sc4 62.21(7) . .
Zn12 Zn6 Sc4 64.37(7) . .
Zn17 Zn6 Sc4 120.96(9) 24_556 .
Zn9 Zn6 Sc4 170.60(10) 24_556 .
Zn8 Zn6 Sc4 59.91(7) . .
Zn16 Zn6 Sc4 59.31(8) . .
Zn3 Zn6 Sc4 105.93(8) 22_566 .
Sc1 Zn6 Sc4 125.74(9) 24_556 .
Zn13 Zn7 Zn12 116.32(9) . .
Zn13 Zn7 Zn12 117.33(9) . 19_556
Zn12 Zn7 Zn12 115.64(10) . 19_556
Zn13 Zn7 Zn6 116.71(9) . .
Zn12 Zn7 Zn6 64.49(7) . .
Zn12 Zn7 Zn6 115.70(9) 19_556 .
Zn13 Zn7 Zn17 120.74(9) . 24_556
Zn12 Zn7 Zn17 114.11(9) . 24_556
Zn12 Zn7 Zn17 61.45(6) 19_556 24_556
Zn6 Zn7 Zn17 62.43(7) . 24_556
Zn13 Zn7 Zn14 62.01(7) . 5
Zn12 Zn7 Zn14 61.64(7) . 5
Zn12 Zn7 Zn14 121.22(9) 19_556 5
Zn6 Zn7 Zn14 113.30(8) . 5
Zn17 Zn7 Zn14 175.47(9) 24_556 5
Zn13 Zn7 Zn2 121.55(9) . .
Zn12 Zn7 Zn2 61.92(7) . .
Zn12 Zn7 Zn2 61.08(7) 19_556 .
Zn6 Zn7 Zn2 112.86(9) . .
Zn17 Zn7 Zn2 108.36(8) 24_556 .
Zn14 Zn7 Zn2 71.43(7) 5 .
Zn13 Zn7 Zn8 61.85(7) . .
Zn12 Zn7 Zn8 113.84(9) . .
Zn12 Zn7 Zn8 121.24(9) 19_556 .
Zn6 Zn7 Zn8 62.44(7) . .
Zn17 Zn7 Zn8 70.82(7) 24_556 .
Zn14 Zn7 Zn8 108.99(8) 5 .
Zn2 Zn7 Zn8 175.18(9) . .
Zn13 Zn7 Zn3 63.39(7) . .
Zn12 Zn7 Zn3 119.88(9) . .
Zn12 Zn7 Zn3 61.67(7) 19_556 .
Zn6 Zn7 Zn3 175.39(9) . .
Zn17 Zn7 Zn3 113.30(8) 24_556 .
Zn14 Zn7 Zn3 71.02(7) 5 .
Zn2 Zn7 Zn3 69.64(7) . .
Zn8 Zn7 Zn3 115.13(8) . .
Zn13 Zn7 Mg16 62.59(7) . 19_556
Zn12 Zn7 Mg16 173.52(10) . 19_556
Zn12 Zn7 Mg16 61.77(7) 19_556 19_556
Zn6 Zn7 Mg16 121.93(9) . 19_556
Zn17 Zn7 Mg16 70.43(7) 24_556 19_556
Zn14 Zn7 Mg16 113.95(9) 5 19_556
Zn2 Zn7 Mg16 112.70(8) . 19_556
Zn8 Zn7 Mg16 71.69(7) . 19_556
Zn3 Zn7 Mg16 53.68(7) . 19_556
Zn13 Zn7 Zn16 62.59(7) . 19_556
Zn12 Zn7 Zn16 173.52(10) . 19_556
Zn12 Zn7 Zn16 61.77(7) 19_556 19_556
Zn6 Zn7 Zn16 121.93(9) . 19_556
Zn17 Zn7 Zn16 70.43(7) 24_556 19_556
Zn14 Zn7 Zn16 113.95(9) 5 19_556
Zn2 Zn7 Zn16 112.70(8) . 19_556
Zn8 Zn7 Zn16 71.69(7) . 19_556
Zn3 Zn7 Zn16 53.68(7) . 19_556
Mg16 Zn7 Zn16 0.00(12) 19_556 19_556
Zn13 Zn7 Sc4 62.42(7) . .
Zn12 Zn7 Sc4 64.59(7) . .
Zn12 Zn7 Sc4 179.75(10) 19_556 .
Zn6 Zn7 Sc4 64.47(7) . .
Zn17 Zn7 Sc4 118.60(8) 24_556 .
Zn14 Zn7 Sc4 58.75(7) 5 .
Zn2 Zn7 Sc4 119.05(9) . .
Zn8 Zn7 Sc4 58.64(7) . .
Zn3 Zn7 Sc4 118.14(9) . .
Mg16 Zn7 Sc4 117.99(9) 19_556 .
Zn16 Zn7 Sc4 117.99(9) 19_556 .
Zn1 Zn8 Zn22 60.63(8) . 24_556
Zn1 Zn8 Zn13 127.89(9) . .
Zn22 Zn8 Zn13 106.50(9) 24_556 .
Zn1 Zn8 Zn11 89.01(8) . .
Zn22 Zn8 Zn11 124.22(9) 24_556 .
Zn13 Zn8 Zn11 128.28(9) . .
Zn1 Zn8 Zn6 128.10(9) . .
Zn22 Zn8 Zn6 103.61(9) 24_556 .
Zn13 Zn8 Zn6 103.73(8) . .
Zn11 Zn8 Zn6 57.98(7) . .
Zn1 Zn8 Zn7 154.54(10) . .
Zn22 Zn8 Zn7 93.95(9) 24_556 .
Zn13 Zn8 Zn7 54.49(6) . .
Zn11 Zn8 Zn7 108.29(8) . .
Zn6 Zn8 Zn7 55.07(6) . .
Zn1 Zn8 Zn18 87.85(8) . .
Zn22 Zn8 Zn18 127.29(9) 24_556 .
Zn13 Zn8 Zn18 59.18(7) . .
Zn11 Zn8 Zn18 93.23(8) . .
Zn6 Zn8 Zn18 128.62(9) . .
Zn7 Zn8 Zn18 109.00(9) . .
Zn1 Zn8 Sc4 136.79(11) . .
Zn22 Zn8 Sc4 162.58(11) 24_556 .
Zn13 Zn8 Sc4 64.51(8) . .
Zn11 Zn8 Sc4 63.93(8) . .
Zn6 Zn8 Sc4 66.40(8) . .
Zn7 Zn8 Sc4 68.65(7) . .
Zn18 Zn8 Sc4 62.61(8) . .
Zn1 Zn8 Sc2 63.43(10) . .
Zn22 Zn8 Sc2 65.51(10) 24_556 .
Zn13 Zn8 Sc2 65.61(9) . .
Zn11 Zn8 Sc2 142.47(11) . .
Zn6 Zn8 Sc2 159.52(11) . .
Zn7 Zn8 Sc2 106.75(10) . .
Zn18 Zn8 Sc2 62.64(9) . .
Sc4 Zn8 Sc2 118.90(11) . .
Zn1 Zn8 Sc3 63.62(8) . 24_556
Zn22 Zn8 Sc3 62.61(8) 24_556 24_556
Zn13 Zn8 Sc3 159.93(10) . 24_556
Zn11 Zn8 Sc3 62.03(7) . 24_556
Zn6 Zn8 Sc3 65.52(7) . 24_556
Zn7 Zn8 Sc3 107.53(9) . 24_556
Zn18 Zn8 Sc3 140.87(10) . 24_556
Sc4 Zn8 Sc3 120.68(10) . 24_556
Sc2 Zn8 Sc3 118.46(11) . 24_556
Zn1 Zn8 Zn17 105.30(8) . 24_556
Zn22 Zn8 Zn17 52.27(7) 24_556 24_556
Zn13 Zn8 Zn17 100.35(8) . 24_556
Zn11 Zn8 Zn17 102.62(8) . 24_556
Zn6 Zn8 Zn17 54.22(6) . 24_556
Zn7 Zn8 Zn17 53.62(6) . 24_556
Zn18 Zn8 Zn17 159.40(9) . 24_556
Sc4 Zn8 Zn17 112.83(9) . 24_556
Sc2 Zn8 Zn17 108.73(10) . 24_556
Sc3 Zn8 Zn17 59.58(7) 24_556 24_556
Zn1 Zn9 Zn21 65.08(8) . 24_556
Zn1 Zn9 Zn17 89.20(8) . .
Zn21 Zn9 Zn17 125.12(9) 24_556 .
Zn1 Zn9 Zn11 90.72(8) . .
Zn21 Zn9 Zn11 127.19(9) 24_556 .
Zn17 Zn9 Zn11 98.79(8) . .
Zn1 Zn9 Zn6 127.07(9) . 18_665
Zn21 Zn9 Zn6 96.31(9) 24_556 18_665
Zn17 Zn9 Zn6 60.67(7) . 18_665
Zn11 Zn9 Zn6 133.19(9) . 18_665
Zn1 Zn9 Zn4 145.51(10) . 18_665
Zn21 Zn9 Zn4 80.44(8) 24_556 18_665
Zn17 Zn9 Zn4 112.64(9) . 18_665
Zn11 Zn9 Zn4 110.68(9) . 18_665
Zn6 Zn9 Zn4 54.83(6) 18_665 18_665
Zn1 Zn9 Zn5 127.38(9) . .
Zn21 Zn9 Zn5 98.66(8) 24_556 .
Zn17 Zn9 Zn5 133.33(9) . .
Zn11 Zn9 Zn5 58.60(7) . .
Zn6 Zn9 Zn5 103.32(8) 18_665 .
Zn4 Zn9 Zn5 54.76(6) 18_665 .
Zn1 Zn9 Sc3 141.88(11) . .
Zn21 Zn9 Sc3 153.04(11) 24_556 .
Zn17 Zn9 Sc3 67.14(8) . .
Zn11 Zn9 Sc3 65.55(8) . .
Zn6 Zn9 Sc3 67.66(8) 18_665 .
Zn4 Zn9 Sc3 72.61(8) 18_665 .
Zn5 Zn9 Sc3 66.29(8) . .
Zn1 Zn9 Sc3 64.39(8) . 24_556
Zn21 Zn9 Sc3 64.18(8) 24_556 24_556
Zn17 Zn9 Sc3 146.21(10) . 24_556
Zn11 Zn9 Sc3 63.03(8) . 24_556
Zn6 Zn9 Sc3 152.44(10) 18_665 24_556
Zn4 Zn9 Sc3 100.73(9) 18_665 24_556
Zn5 Zn9 Sc3 63.64(8) . 24_556
Sc3 Zn9 Sc3 121.12(10) . 24_556
Zn1 Zn9 Sc1 63.00(8) . .
Zn21 Zn9 Sc1 62.99(8) 24_556 .
Zn17 Zn9 Sc1 62.15(7) . .
Zn11 Zn9 Sc1 146.05(10) . .
Zn6 Zn9 Sc1 64.46(7) 18_665 .
Zn4 Zn9 Sc1 102.82(9) 18_665 .
Zn5 Zn9 Sc1 154.74(10) . .
Sc3 Zn9 Sc1 122.13(10) . .
Sc3 Zn9 Sc1 116.43(9) 24_556 .
Zn4 Zn10 Zn25 176.20(10) 19_556 .
Zn4 Zn10 Zn13 124.81(9) 19_556 .
Zn25 Zn10 Zn13 57.73(7) . .
Zn4 Zn10 Zn10 121.57(7) 19_556 9
Zn25 Zn10 Zn10 58.00(5) . 9
Zn13 Zn10 Zn10 106.65(6) . 9
Zn4 Zn10 Zn10 118.29(7) 19_556 5
Zn25 Zn10 Zn10 58.00(5) . 5
Zn13 Zn10 Zn10 107.79(6) . 5
Zn10 Zn10 Zn10 60.0 9 5
Zn4 Zn10 Zn15 66.71(8) 19_556 19_556
Zn25 Zn10 Zn15 114.87(8) . 19_556
Zn13 Zn10 Zn15 122.04(9) . 19_556
Zn10 Zn10 Zn15 63.29(8) 9 19_556
Zn10 Zn10 Zn15 111.98(7) 5 19_556
Zn4 Zn10 Mg16 69.55(8) 19_556 19_556
Zn25 Zn10 Mg16 114.12(9) . 19_556
Zn13 Zn10 Mg16 64.20(8) . 19_556
Zn10 Zn10 Mg16 119.14(11) 9 19_556
Zn10 Zn10 Mg16 171.76(6) 5 19_556
Zn15 Zn10 Mg16 72.76(8) 19_556 19_556
Zn4 Zn10 Zn16 69.55(8) 19_556 19_556
Zn25 Zn10 Zn16 114.12(9) . 19_556
Zn13 Zn10 Zn16 64.20(8) . 19_556
Zn10 Zn10 Zn16 119.14(11) 9 19_556
Zn10 Zn10 Zn16 171.76(6) 5 19_556
Zn15 Zn10 Zn16 72.76(8) 19_556 19_556
Mg16 Zn10 Zn16 0.00(10) 19_556 19_556
Zn4 Zn10 Zn3 68.78(7) 19_556 .
Zn25 Zn10 Zn3 112.19(8) . .
Zn13 Zn10 Zn3 60.99(7) . .
Zn10 Zn10 Zn3 167.52(6) 9 .
Zn10 Zn10 Zn3 123.34(11) 5 .
Zn15 Zn10 Zn3 120.34(9) 19_556 .
Mg16 Zn10 Zn3 55.55(7) 19_556 .
Zn16 Zn10 Zn3 55.55(7) 19_556 .
Zn4 Zn10 Zn15 65.33(7) 19_556 23_655
Zn25 Zn10 Zn15 111.00(8) . 23_655
Zn13 Zn10 Zn15 124.37(8) . 23_655
Zn10 Zn10 Zn15 108.45(7) 9 23_655
Zn10 Zn10 Zn15 58.94(8) 5 23_655
Zn15 Zn10 Zn15 111.97(10) 19_556 23_655
Mg16 Zn10 Zn15 126.45(9) 19_556 23_655
Zn16 Zn10 Zn15 126.45(9) 19_556 23_655
Zn3 Zn10 Zn15 81.77(7) . 23_655
Zn4 Zn10 Sc5 67.27(8) 19_556 .
Zn25 Zn10 Sc5 110.24(9) . .
Zn13 Zn10 Sc5 167.92(10) . .
Zn10 Zn10 Sc5 62.66(5) 9 .
Zn10 Zn10 Sc5 62.66(5) 5 .
Zn15 Zn10 Sc5 59.85(6) 19_556 .
Mg16 Zn10 Sc5 124.98(9) 19_556 .
Zn16 Zn10 Sc5 124.98(9) 19_556 .
Zn3 Zn10 Sc5 129.81(8) . .
Zn15 Zn10 Sc5 58.62(5) 23_655 .
Zn4 Zn10 Sc2 108.20(11) 19_556 5
Zn25 Zn10 Sc2 69.87(9) . 5
Zn13 Zn10 Sc2 65.20(9) . 5
Zn10 Zn10 Sc2 117.86(10) 9 5
Zn10 Zn10 Sc2 64.98(10) 5 5
Zn15 Zn10 Sc2 172.55(11) 19_556 5
Mg16 Zn10 Sc2 111.14(11) 19_556 5
Zn16 Zn10 Sc2 111.14(11) 19_556 5
Zn3 Zn10 Sc2 60.31(9) . 5
Zn15 Zn10 Sc2 60.58(9) 23_655 5
Sc5 Zn10 Sc2 113.54(9) . 5
Zn19 Zn11 Zn20 61.06(8) . .
Zn19 Zn11 Zn6 128.03(9) . .
Zn20 Zn11 Zn6 109.00(9) . .
Zn19 Zn11 Zn5 126.63(9) . .
Zn20 Zn11 Zn5 108.85(9) . .
Zn6 Zn11 Zn5 105.19(8) . .
Zn19 Zn11 Zn9 78.59(8) . .
Zn20 Zn11 Zn9 121.16(9) . .
Zn6 Zn11 Zn9 129.75(9) . .
Zn5 Zn11 Zn9 62.68(7) . .
Zn19 Zn11 Zn8 81.52(8) . .
Zn20 Zn11 Zn8 122.93(9) . .
Zn6 Zn11 Zn8 61.38(7) . .
Zn5 Zn11 Zn8 128.19(9) . .
Zn9 Zn11 Zn8 87.45(8) . .
Zn19 Zn11 Zn4 161.27(10) . .
Zn20 Zn11 Zn4 100.21(9) . .
Zn6 Zn11 Zn4 54.77(6) . .
Zn5 Zn11 Zn4 56.71(6) . .
Zn9 Zn11 Zn4 114.55(8) . .
Zn8 Zn11 Zn4 111.24(8) . .
Zn19 Zn11 Sc3 128.29(10) . 24_556
Zn20 Zn11 Sc3 170.52(10) . 24_556
Zn6 Zn11 Sc3 67.30(8) . 24_556
Zn5 Zn11 Sc3 65.08(8) . 24_556
Zn9 Zn11 Sc3 63.58(8) . 24_556
Zn8 Zn11 Sc3 63.78(8) . 24_556
Zn4 Zn11 Sc3 70.44(8) . 24_556
Zn19 Zn11 Sc4 64.00(8) . .
Zn20 Zn11 Sc4 63.59(8) . .
Zn6 Zn11 Sc4 66.59(8) . .
Zn5 Zn11 Sc4 163.77(10) . .
Zn9 Zn11 Sc4 133.48(10) . .
Zn8 Zn11 Sc4 61.62(8) . .
Zn4 Zn11 Sc4 109.02(9) . .
Sc3 Zn11 Sc4 120.17(10) 24_556 .
Zn19 Zn11 Sc3 63.61(8) . .
Zn20 Zn11 Sc3 63.54(8) . .
Zn6 Zn11 Sc3 162.93(10) . .
Zn5 Zn11 Sc3 65.75(8) . .
Zn9 Zn11 Sc3 60.64(8) . .
Zn8 Zn11 Sc3 135.68(10) . .
Zn4 Zn11 Sc3 109.88(9) . .
Sc3 Zn11 Sc3 117.37(9) 24_556 .
Sc4 Zn11 Sc3 118.05(9) . .
Zn19 Zn11 Zn15 106.61(8) . .
Zn20 Zn11 Zn15 55.09(7) . .
Zn6 Zn11 Zn15 104.47(8) . .
Zn5 Zn11 Zn15 56.87(6) . .
Zn9 Zn11 Zn15 106.07(8) . .
Zn8 Zn11 Zn15 165.23(9) . .
Zn4 Zn11 Zn15 58.05(6) . .
Sc3 Zn11 Zn15 116.53(8) 24_556 .
Sc4 Zn11 Zn15 110.26(9) . .
Sc3 Zn11 Zn15 58.50(7) . .
Zn7 Zn12 Zn7 178.79(11) . 22_566
Zn7 Zn12 Zn17 117.67(9) . 5
Zn7 Zn12 Zn17 62.06(7) 22_566 5
Zn7 Zn12 Zn2 117.71(9) . 22_566
Zn7 Zn12 Zn2 63.30(7) 22_566 22_566
Zn17 Zn12 Zn2 110.49(8) 5 22_566
Zn7 Zn12 Zn6 57.94(7) . .
Zn7 Zn12 Zn6 121.07(9) 22_566 .
Zn17 Zn12 Zn6 122.09(9) 5 .
Zn2 Zn12 Zn6 121.45(8) 22_566 .
Zn7 Zn12 Zn14 62.99(7) . 5
Zn7 Zn12 Zn14 117.29(9) 22_566 5
Zn17 Zn12 Zn14 60.44(7) 5 5
Zn2 Zn12 Zn14 118.26(9) 22_566 5
Zn6 Zn12 Zn14 109.24(8) . 5
Zn7 Zn12 Zn2 62.87(7) . .
Zn7 Zn12 Zn2 118.33(9) 22_566 .
Zn17 Zn12 Zn2 118.59(9) 5 .
Zn2 Zn12 Zn2 60.44(9) 22_566 .
Zn6 Zn12 Zn2 108.54(8) . .
Zn14 Zn12 Zn2 72.31(7) 5 .
Zn7 Zn12 Zn3 115.46(9) . 22_566
Zn7 Zn12 Zn3 64.05(7) 22_566 22_566
Zn17 Zn12 Zn3 115.74(9) 5 22_566
Zn2 Zn12 Zn3 71.33(7) 22_566 22_566
Zn6 Zn12 Zn3 64.31(7) . 22_566
Zn14 Zn12 Zn3 170.22(10) 5 22_566
Zn2 Zn12 Zn3 116.20(9) . 22_566
Zn7 Zn12 Zn16 111.48(9) . .
Zn7 Zn12 Zn16 67.31(8) 22_566 .
Zn17 Zn12 Zn16 72.82(8) 5 .
Zn2 Zn12 Zn16 118.92(9) 22_566 .
Zn6 Zn12 Zn16 61.23(7) . .
Zn14 Zn12 Zn16 115.03(9) 5 .
Zn2 Zn12 Zn16 168.48(9) . .
Zn3 Zn12 Zn16 55.78(7) 22_566 .
Zn7 Zn12 Sc1 110.75(9) . 5
Zn7 Zn12 Sc1 70.24(8) 22_566 5
Zn17 Zn12 Sc1 61.73(8) 5 5
Zn2 Zn12 Sc1 61.76(7) 22_566 5
Zn6 Zn12 Sc1 168.69(9) . 5
Zn14 Zn12 Sc1 62.29(8) 5 5
Zn2 Zn12 Sc1 62.62(8) . 5
Zn3 Zn12 Sc1 125.10(9) 22_566 5
Zn16 Zn12 Sc1 128.23(9) . 5
Zn7 Zn12 Sc1 69.30(8) . 24_556
Zn7 Zn12 Sc1 111.04(9) 22_566 24_556
Zn17 Zn12 Sc1 172.34(9) 5 24_556
Zn2 Zn12 Sc1 62.15(7) 22_566 24_556
Zn6 Zn12 Sc1 63.68(7) . 24_556
Zn14 Zn12 Sc1 124.01(9) 5 24_556
Zn2 Zn12 Sc1 60.68(7) . 24_556
Zn3 Zn12 Sc1 60.97(8) 22_566 24_556
Zn16 Zn12 Sc1 108.28(9) . 24_556
Sc1 Zn12 Sc1 113.71(12) 5 24_556
Zn7 Zn13 Zn25 179.44(10) . .
Zn7 Zn13 Zn10 119.93(9) . .
Zn25 Zn13 Zn10 59.68(9) . .
Zn7 Zn13 Zn18 119.17(9) . .
Zn25 Zn13 Zn18 61.38(8) . .
Zn10 Zn13 Zn18 110.10(8) . .
Zn7 Zn13 Zn18 118.79(9) . 5
Zn25 Zn13 Zn18 61.25(8) . 5
Zn10 Zn13 Zn18 109.12(8) . 5
Zn18 Zn13 Zn18 69.04(10) . 5
Zn7 Zn13 Zn8 63.66(7) . .
Zn25 Zn13 Zn8 116.86(8) . .
Zn10 Zn13 Zn8 122.34(9) . .
Zn18 Zn13 Zn8 61.28(7) . .
Zn18 Zn13 Zn8 116.99(9) 5 .
Zn7 Zn13 Zn14 63.40(7) . 5
Zn25 Zn13 Zn14 116.37(8) . 5
Zn10 Zn13 Zn14 120.56(8) . 5
Zn18 Zn13 Zn14 116.99(9) . 5
Zn18 Zn13 Zn14 61.06(7) 5 5
Zn8 Zn13 Zn14 111.35(8) . 5
Zn7 Zn13 Zn3 63.69(7) . .
Zn25 Zn13 Zn3 115.78(10) . .
Zn10 Zn13 Zn3 63.14(7) . .
Zn18 Zn13 Zn3 171.39(10) . .
Zn18 Zn13 Zn3 117.50(9) 5 .
Zn8 Zn13 Zn3 116.83(9) . .
Zn14 Zn13 Zn3 71.62(7) 5 .
Zn7 Zn13 Mg16 67.43(8) . 19_556
Zn25 Zn13 Mg16 112.43(10) . 19_556
Zn10 Zn13 Mg16 60.33(7) . 19_556
Zn18 Zn13 Mg16 117.52(9) . 19_556
Zn18 Zn13 Mg16 168.54(10) 5 19_556
Zn8 Zn13 Mg16 74.17(8) . 19_556
Zn14 Zn13 Mg16 118.90(9) 5 19_556
Zn3 Zn13 Mg16 55.05(7) . 19_556
Zn7 Zn13 Zn16 67.43(8) . 19_556
Zn25 Zn13 Zn16 112.43(10) . 19_556
Zn10 Zn13 Zn16 60.33(7) . 19_556
Zn18 Zn13 Zn16 117.52(9) . 19_556
Zn18 Zn13 Zn16 168.54(10) 5 19_556
Zn8 Zn13 Zn16 74.17(8) . 19_556
Zn14 Zn13 Zn16 118.90(9) 5 19_556
Zn3 Zn13 Zn16 55.05(7) . 19_556
Mg16 Zn13 Zn16 0.00(14) 19_556 19_556
Zn7 Zn13 Sc4 70.55(8) . .
Zn25 Zn13 Sc4 109.83(10) . .
Zn10 Zn13 Sc4 169.47(10) . .
Zn18 Zn13 Sc4 62.20(8) . .
Zn18 Zn13 Sc4 62.11(7) 5 .
Zn8 Zn13 Sc4 61.69(7) . .
Zn14 Zn13 Sc4 61.71(7) 5 .
Zn3 Zn13 Sc4 125.21(9) . .
Mg16 Zn13 Sc4 128.86(9) 19_556 .
Zn16 Zn13 Sc4 128.86(9) 19_556 .
Zn7 Zn13 Sc2 109.67(11) . 5
Zn25 Zn13 Sc2 69.82(9) . 5
Zn10 Zn13 Sc2 63.69(9) . 5
Zn18 Zn13 Sc2 122.65(11) . 5
Zn18 Zn13 Sc2 61.97(9) 5 5
Zn8 Zn13 Sc2 172.34(11) . 5
Zn14 Zn13 Sc2 61.19(9) 5 5
Zn3 Zn13 Sc2 60.38(9) . 5
Mg16 Zn13 Sc2 107.35(10) 19_556 5
Zn16 Zn13 Sc2 107.35(10) 19_556 5
Sc4 Zn13 Sc2 113.32(11) . 5
Zn1 Zn14 Zn17 87.22(8) . .
Zn1 Zn14 Zn13 128.46(9) . 9
Zn17 Zn14 Zn13 128.86(9) . 9
Zn1 Zn14 Zn12 127.04(9) . 9
Zn17 Zn14 Zn12 59.09(6) . 9
Zn13 Zn14 Zn12 104.23(8) 9 9
Zn1 Zn14 Zn24 60.09(7) . 19_556
Zn17 Zn14 Zn24 124.03(9) . 19_556
Zn13 Zn14 Zn24 106.52(9) 9 19_556
Zn12 Zn14 Zn24 104.12(9) 9 19_556
Zn1 Zn14 Zn7 154.74(10) . 9
Zn17 Zn14 Zn7 109.59(8) . 9
Zn13 Zn14 Zn7 54.58(7) 9 9
Zn12 Zn14 Zn7 55.37(6) 9 9
Zn24 Zn14 Zn7 94.65(8) 19_556 9
Zn1 Zn14 Zn18 87.86(8) . .
Zn17 Zn14 Zn18 92.47(8) . .
Zn13 Zn14 Zn18 59.44(7) 9 .
Zn12 Zn14 Zn18 129.08(9) 9 .
Zn24 Zn14 Zn18 126.45(9) 19_556 .
Zn7 Zn14 Zn18 109.36(8) 9 .
Zn1 Zn14 Sc4 136.52(10) . 9
Zn17 Zn14 Sc4 64.65(8) . 9
Zn13 Zn14 Sc4 64.48(8) 9 9
Zn12 Zn14 Sc4 66.91(8) 9 9
Zn24 Zn14 Sc4 163.39(10) 19_556 9
Zn7 Zn14 Sc4 68.74(7) 9 9
Zn18 Zn14 Sc4 62.65(8) . 9
Zn1 Zn14 Sc2 63.97(10) . .
Zn17 Zn14 Sc2 141.52(11) . .
Zn13 Zn14 Sc2 65.78(9) 9 .
Zn12 Zn14 Sc2 159.27(11) 9 .
Zn24 Zn14 Sc2 64.28(10) 19_556 .
Zn7 Zn14 Sc2 106.64(10) 9 .
Zn18 Zn14 Sc2 63.19(10) . .
Sc4 Zn14 Sc2 119.28(12) 9 .
Zn1 Zn14 Sc1 63.52(8) . .
Zn17 Zn14 Sc1 62.26(7) . .
Zn13 Zn14 Sc1 159.36(10) 9 .
Zn12 Zn14 Sc1 64.72(8) 9 .
Zn24 Zn14 Sc1 62.61(8) 19_556 .
Zn7 Zn14 Sc1 106.91(9) 9 .
Zn18 Zn14 Sc1 141.18(10) . .
Sc4 Zn14 Sc1 120.82(10) 9 .
Sc2 Zn14 Sc1 118.17(11) . .
Zn21 Zn15 Zn20 58.90(8) . .
Zn21 Zn15 Zn10 129.61(9) . 22_566
Zn20 Zn15 Zn10 106.22(9) . 22_566
Zn21 Zn15 Zn5 127.66(9) . .
Zn20 Zn15 Zn5 103.76(9) . .
Zn10 Zn15 Zn5 102.08(8) 22_566 .
Zn21 Zn15 Sc5 140.64(10) . 15_566
Zn20 Zn15 Sc5 160.43(10) . 15_566
Zn10 Zn15 Sc5 63.67(9) 22_566 15_566
Zn5 Zn15 Sc5 64.69(9) . 15_566
Zn21 Zn15 Zn10 92.44(8) . 20_566
Zn20 Zn15 Zn10 128.46(9) . 20_566
Zn10 Zn15 Zn10 57.77(8) 22_566 20_566
Zn5 Zn15 Zn10 126.71(9) . 20_566
Sc5 Zn15 Zn10 62.25(9) 15_566 20_566
Zn21 Zn15 Zn4 155.49(10) . .
Zn20 Zn15 Zn4 96.61(9) . .
Zn10 Zn15 Zn4 51.91(6) 22_566 .
Zn5 Zn15 Zn4 54.49(6) . .
Sc5 Zn15 Zn4 63.87(5) 15_566 .
Zn10 Zn15 Zn4 103.89(8) 20_566 .
Zn21 Zn15 Zn4 77.05(8) . 12_565
Zn20 Zn15 Zn4 135.84(9) . 12_565
Zn10 Zn15 Zn4 103.93(8) 22_566 12_565
Zn5 Zn15 Zn4 100.57(8) . 12_565
Sc5 Zn15 Zn4 63.61(6) 15_566 12_565
Zn10 Zn15 Zn4 50.63(6) 20_566 12_565
Zn4 Zn15 Zn4 127.46(9) . 12_565
Zn21 Zn15 Zn5 93.33(8) . 18_665
Zn20 Zn15 Zn5 124.05(9) . 18_665
Zn10 Zn15 Zn5 126.93(8) 22_566 18_665
Zn5 Zn15 Zn5 53.47(5) . 18_665
Sc5 Zn15 Zn5 63.26(9) 15_566 18_665
Zn10 Zn15 Zn5 97.00(8) 20_566 18_665
Zn4 Zn15 Zn5 102.50(8) . 18_665
Zn4 Zn15 Zn5 50.88(6) 12_565 18_665
Zn21 Zn15 Mg2 64.78(10) . 22_566
Zn20 Zn15 Mg2 66.46(10) . 22_566
Zn10 Zn15 Mg2 65.37(10) 22_566 22_566
Zn5 Zn15 Mg2 158.98(12) . 22_566
Sc5 Zn15 Mg2 118.45(14) 15_566 22_566
Zn10 Zn15 Mg2 62.48(9) 20_566 22_566
Zn4 Zn15 Mg2 106.65(11) . 22_566
Zn4 Zn15 Mg2 98.93(10) 12_565 22_566
Zn5 Zn15 Mg2 147.54(11) 18_665 22_566
Zn21 Zn15 Sc2 64.78(10) . 22_566
Zn20 Zn15 Sc2 66.46(10) . 22_566
Zn10 Zn15 Sc2 65.37(10) 22_566 22_566
Zn5 Zn15 Sc2 158.98(12) . 22_566
Sc5 Zn15 Sc2 118.45(14) 15_566 22_566
Zn10 Zn15 Sc2 62.48(9) 20_566 22_566
Zn4 Zn15 Sc2 106.65(11) . 22_566
Zn4 Zn15 Sc2 98.93(10) 12_565 22_566
Zn5 Zn15 Sc2 147.54(11) 18_665 22_566
Mg2 Zn15 Sc2 0.00(19) 22_566 22_566
Zn21 Zn15 Sc3 63.80(8) . .
Zn20 Zn15 Sc3 63.09(8) . .
Zn10 Zn15 Sc3 157.72(10) 22_566 .
Zn5 Zn15 Sc3 64.61(7) . .
Sc5 Zn15 Sc3 119.58(12) 15_566 .
Zn10 Zn15 Sc3 144.45(10) 20_566 .
Zn4 Zn15 Sc3 107.88(9) . .
Zn4 Zn15 Sc3 96.33(9) 12_565 .
Zn5 Zn15 Sc3 61.03(7) 18_665 .
Mg2 Zn15 Sc3 120.82(11) 22_566 .
Sc2 Zn15 Sc3 120.82(11) 22_566 .
Zn3 Zn16 Zn22 146.85(12) 22_566 5
Zn3 Zn16 Zn20 157.29(12) 22_566 .
Zn22 Zn16 Zn20 55.76(8) 5 .
Zn3 Zn16 Zn10 63.41(8) 22_566 22_566
Zn22 Zn16 Zn10 131.04(10) 5 22_566
Zn20 Zn16 Zn10 104.43(10) . 22_566
Zn3 Zn16 Zn6 63.83(8) 22_566 .
Zn22 Zn16 Zn6 128.73(10) 5 .
Zn20 Zn16 Zn6 101.04(9) . .
Zn10 Zn16 Zn6 96.89(9) 22_566 .
Zn3 Zn16 Zn12 59.63(7) 22_566 .
Zn22 Zn16 Zn12 99.46(9) 5 .
Zn20 Zn16 Zn12 127.92(10) . .
Zn10 Zn16 Zn12 123.01(10) 22_566 .
Zn6 Zn16 Zn12 56.45(7) . .
Zn3 Zn16 Zn13 60.62(7) 22_566 22_566
Zn22 Zn16 Zn13 100.64(10) 5 22_566
Zn20 Zn16 Zn13 130.29(10) . 22_566
Zn10 Zn16 Zn13 55.47(7) 22_566 22_566
Zn6 Zn16 Zn13 124.37(10) . 22_566
Zn12 Zn16 Zn13 96.26(8) . 22_566
Zn3 Zn16 Sc4 118.51(10) 22_566 .
Zn22 Zn16 Sc4 63.71(8) 5 .
Zn20 Zn16 Sc4 63.22(8) . .
Zn10 Zn16 Sc4 153.38(11) 22_566 .
Zn6 Zn16 Sc4 65.03(8) . .
Zn12 Zn16 Sc4 64.71(8) . .
Zn13 Zn16 Sc4 150.77(11) 22_566 .
Zn3 Zn16 Mg2 118.90(12) 22_566 22_566
Zn22 Zn16 Mg2 65.67(10) 5 22_566
Zn20 Zn16 Mg2 66.42(10) . 22_566
Zn10 Zn16 Mg2 65.40(10) 22_566 22_566
Zn6 Zn16 Mg2 152.78(13) . 22_566
Zn12 Zn16 Mg2 150.36(13) . 22_566
Zn13 Zn16 Mg2 63.91(10) 22_566 22_566
Sc4 Zn16 Mg2 122.30(12) . 22_566
Zn3 Zn16 Sc2 118.90(12) 22_566 22_566
Zn22 Zn16 Sc2 65.67(10) 5 22_566
Zn20 Zn16 Sc2 66.42(10) . 22_566
Zn10 Zn16 Sc2 65.40(10) 22_566 22_566
Zn6 Zn16 Sc2 152.78(13) . 22_566
Zn12 Zn16 Sc2 150.36(13) . 22_566
Zn13 Zn16 Sc2 63.91(10) 22_566 22_566
Sc4 Zn16 Sc2 122.30(12) . 22_566
Mg2 Zn16 Sc2 0.00(18) 22_566 22_566
Zn3 Zn16 Zn7 59.17(7) 22_566 22_566
Zn22 Zn16 Zn7 87.72(9) 5 22_566
Zn20 Zn16 Zn7 143.48(11) . 22_566
Zn10 Zn16 Zn7 100.21(9) 22_566 22_566
Zn6 Zn16 Zn7 102.30(8) . 22_566
Zn12 Zn16 Zn7 50.91(6) . 22_566
Zn13 Zn16 Zn7 49.98(6) 22_566 22_566
Sc4 Zn16 Zn7 102.65(9) . 22_566
Mg2 Zn16 Zn7 101.18(11) 22_566 22_566
Sc2 Zn16 Zn7 101.18(11) 22_566 22_566
Zn3 Zn16 Zn4 64.39(8) 22_566 .
Zn22 Zn16 Zn4 148.73(11) 5 .
Zn20 Zn16 Zn4 92.98(9) . .
Zn10 Zn16 Zn4 50.31(6) 22_566 .
Zn6 Zn16 Zn4 50.68(6) . .
Zn12 Zn16 Zn4 100.91(9) . .
Zn13 Zn16 Zn4 100.44(9) 22_566 .
Sc4 Zn16 Zn4 104.74(9) . .
Mg2 Zn16 Zn4 104.14(11) 22_566 .
Sc2 Zn16 Zn4 104.14(11) 22_566 .
Zn7 Zn16 Zn4 123.54(9) 22_566 .
Zn19 Zn17 Zn22 61.51(9) . .
Zn19 Zn17 Zn9 79.52(8) . .
Zn22 Zn17 Zn9 120.96(9) . .
Zn19 Zn17 Zn12 128.23(9) . 9
Zn22 Zn17 Zn12 108.48(9) . 9
Zn9 Zn17 Zn12 130.56(9) . 9
Zn19 Zn17 Zn7 159.23(10) . 18_665
Zn22 Zn17 Zn7 97.76(9) . 18_665
Zn9 Zn17 Zn7 113.34(9) . 18_665
Zn12 Zn17 Zn7 56.50(6) 9 18_665
Zn19 Zn17 Zn14 82.92(8) . .
Zn22 Zn17 Zn14 123.85(9) . .
Zn9 Zn17 Zn14 89.69(8) . .
Zn12 Zn17 Zn14 60.47(7) 9 .
Zn7 Zn17 Zn14 112.29(8) 18_665 .
Zn19 Zn17 Zn6 125.69(9) . 18_665
Zn22 Zn17 Zn6 107.32(9) . 18_665
Zn9 Zn17 Zn6 61.16(7) . 18_665
Zn12 Zn17 Zn6 106.01(8) 9 18_665
Zn7 Zn17 Zn6 56.21(6) 18_665 18_665
Zn14 Zn17 Zn6 128.82(9) . 18_665
Zn19 Zn17 Sc1 130.62(11) . .
Zn22 Zn17 Sc1 167.85(11) . .
Zn9 Zn17 Sc1 65.78(8) . .
Zn12 Zn17 Sc1 65.73(8) 9 .
Zn7 Zn17 Sc1 70.10(8) 18_665 .
Zn14 Zn17 Sc1 63.76(8) . .
Zn6 Zn17 Sc1 65.95(8) 18_665 .
Zn19 Zn17 Sc4 64.46(8) . 9
Zn22 Zn17 Sc4 64.10(8) . 9
Zn9 Zn17 Sc4 135.33(10) . 9
Zn12 Zn17 Sc4 66.15(7) 9 9
Zn7 Zn17 Sc4 109.24(9) 18_665 9
Zn14 Zn17 Sc4 61.62(7) . 9
Zn6 Zn17 Sc4 163.34(10) 18_665 9
Sc1 Zn17 Sc4 119.47(9) . 9
Zn19 Zn17 Sc3 63.06(8) . .
Zn22 Zn17 Sc3 62.88(8) . .
Zn9 Zn17 Sc3 60.31(7) . .
Zn12 Zn17 Sc3 162.46(10) 9 .
Zn7 Zn17 Sc3 107.93(9) 18_665 .
Zn14 Zn17 Sc3 137.03(10) . .
Zn6 Zn17 Sc3 65.25(7) 18_665 .
Sc1 Zn17 Sc3 119.37(10) . .
Sc4 Zn17 Sc3 117.74(9) 9 .
Zn19 Zn17 Zn8 106.67(8) . 18_665
Zn22 Zn17 Zn8 55.09(7) . 18_665
Zn9 Zn17 Zn8 103.85(8) . 18_665
Zn12 Zn17 Zn8 104.36(8) 9 18_665
Zn7 Zn17 Zn8 55.56(6) 18_665 18_665
Zn14 Zn17 Zn8 164.50(9) . 18_665
Zn6 Zn17 Zn8 55.33(6) 18_665 18_665
Sc1 Zn17 Zn8 114.75(8) . 18_665
Sc4 Zn17 Zn8 110.92(8) 9 18_665
Sc3 Zn17 Zn8 58.10(7) . 18_665
Zn19 Zn17 Mg16 104.50(8) . 9
Zn22 Zn17 Mg16 53.71(8) . 9
Zn9 Zn17 Mg16 167.04(9) . 9
Zn12 Zn17 Mg16 56.49(7) 9 9
Zn7 Zn17 Mg16 59.44(7) 18_665 9
Zn14 Zn17 Mg16 102.98(8) . 9
Zn6 Zn17 Mg16 107.65(8) 18_665 9
Sc1 Zn17 Mg16 117.29(9) . 9
Sc4 Zn17 Mg16 55.69(7) 9 9
Sc3 Zn17 Mg16 110.10(9) . 9
Zn8 Zn17 Mg16 63.23(6) 18_665 9
Zn19 Zn18 Zn26 66.09(19) . .
Zn19 Zn18 Zn25 161.12(12) . .
Zn26 Zn18 Zn25 95.0(2) . .
Zn19 Zn18 Zn13 126.82(9) . .
Zn26 Zn18 Zn13 106.50(13) . .
Zn25 Zn18 Zn13 56.13(6) . .
Zn19 Zn18 Zn13 127.44(9) . 9
Zn26 Zn18 Zn13 106.22(13) . 9
Zn25 Zn18 Zn13 56.02(5) . 9
Zn13 Zn18 Zn13 105.54(10) . 9
Zn19 Zn18 Zn14 82.99(8) . .
Zn26 Zn18 Zn14 126.32(12) . .
Zn25 Zn18 Zn14 110.29(8) . .
Zn13 Zn18 Zn14 127.05(9) . .
Zn13 Zn18 Zn14 59.50(7) 9 .
Zn19 Zn18 Zn8 82.25(9) . .
Zn26 Zn18 Zn8 126.20(12) . .
Zn25 Zn18 Zn8 110.59(8) . .
Zn13 Zn18 Zn8 59.55(7) . .
Zn13 Zn18 Zn8 127.46(9) 9 .
Zn14 Zn18 Zn8 88.64(8) . .
Zn19 Zn18 Sc4 65.40(8) . .
Zn26 Zn18 Sc4 65.47(9) . .
Zn25 Zn18 Sc4 107.55(8) . .
Zn13 Zn18 Sc4 64.38(7) . .
Zn13 Zn18 Sc4 162.08(10) 9 .
Zn14 Zn18 Sc4 138.39(10) . .
Zn8 Zn18 Sc4 61.98(8) . .
Zn19 Zn18 Sc4 66.01(8) . 9
Zn26 Zn18 Sc4 65.46(9) . 9
Zn25 Zn18 Sc4 107.53(9) . 9
Zn13 Zn18 Sc4 162.28(11) . 9
Zn13 Zn18 Sc4 64.26(8) 9 9
Zn14 Zn18 Sc4 62.04(7) . 9
Zn8 Zn18 Sc4 138.15(10) . 9
Sc4 Zn18 Sc4 120.91(12) . 9
Zn19 Zn18 Sc2 129.30(12) . .
Zn26 Zn18 Sc2 164.6(2) . .
Zn25 Zn18 Sc2 69.57(9) . .
Zn13 Zn18 Sc2 65.80(9) . .
Zn13 Zn18 Sc2 65.33(9) 9 .
Zn14 Zn18 Sc2 61.98(9) . .
Zn8 Zn18 Sc2 62.82(10) . .
Sc4 Zn18 Sc2 118.50(11) . .
Sc4 Zn18 Sc2 117.69(11) 9 .
Zn19 Zn18 Zn18 109.28(7) . 5
Zn26 Zn18 Zn18 53.42(14) . 5
Zn25 Zn18 Zn18 55.00(5) . 5
Zn13 Zn18 Zn18 55.62(7) . 5
Zn13 Zn18 Zn18 103.15(7) 9 5
Zn14 Zn18 Zn18 162.58(9) . 5
Zn8 Zn18 Zn18 104.92(10) . 5
Sc4 Zn18 Zn18 58.99(8) . 5
Sc4 Zn18 Zn18 110.76(8) 9 5
Sc2 Zn18 Zn18 114.29(9) . 5
Zn18 Zn19 Zn17 100.75(9) . .
Zn18 Zn19 Zn11 101.86(10) . .
Zn17 Zn19 Zn11 102.43(10) . .
Zn18 Zn19 Zn22 127.64(10) . .
Zn17 Zn19 Zn22 59.75(8) . .
Zn11 Zn19 Zn22 128.59(10) . .
Zn18 Zn19 Zn20 127.63(10) . .
Zn17 Zn19 Zn20 130.05(10) . .
Zn11 Zn19 Zn20 60.29(8) . .
Zn22 Zn19 Zn20 93.28(10) . .
Zn18 Zn19 Zn26 57.6(2) . .
Zn17 Zn19 Zn26 127.40(9) . .
Zn11 Zn19 Zn26 127.38(10) . .
Zn22 Zn19 Zn26 94.30(18) . .
Zn20 Zn19 Zn26 92.89(18) . .
Zn18 Zn19 Zn27 82.7(3) . .
Zn17 Zn19 Zn27 128.21(10) . .
Zn11 Zn19 Zn27 127.70(10) . .
Zn22 Zn19 Zn27 77.2(2) . .
Zn20 Zn19 Zn27 75.7(2) . .
Zn26 Zn19 Zn27 25.2(3) . .
Zn18 Zn19 Sc3 157.28(12) . .
Zn17 Zn19 Sc3 66.43(8) . .
Zn11 Zn19 Sc3 65.08(8) . .
Zn22 Zn19 Sc3 63.66(8) . .
Zn20 Zn19 Sc3 63.87(8) . .
Zn26 Zn19 Sc3 145.2(3) . .
Zn27 Zn19 Sc3 120.0(3) . .
Zn18 Zn19 Sc4 64.35(8) . .
Zn17 Zn19 Sc4 155.57(12) . .
Zn11 Zn19 Sc4 64.75(8) . .
Zn22 Zn19 Sc4 144.64(12) . .
Zn20 Zn19 Sc4 63.65(8) . .
Zn26 Zn19 Sc4 62.75(9) . .
Zn27 Zn19 Sc4 71.43(14) . .
Sc3 Zn19 Sc4 119.85(10) . .
Zn18 Zn19 Sc4 63.97(8) . 9
Zn17 Zn19 Sc4 65.03(8) . 9
Zn11 Zn19 Sc4 156.77(12) . 9
Zn22 Zn19 Sc4 63.83(8) . 9
Zn20 Zn19 Sc4 142.87(11) . 9
Zn26 Zn19 Sc4 62.43(9) . 9
Zn27 Zn19 Sc4 71.06(14) . 9
Sc3 Zn19 Sc4 120.91(11) . 9
Sc4 Zn19 Sc4 118.42(12) . 9
Zn22 Zn20 Zn21 111.43(9) 5 .
Zn22 Zn20 Zn11 123.93(10) 5 .
Zn21 Zn20 Zn11 119.50(10) . .
Zn22 Zn20 Zn19 115.20(10) 5 .
Zn21 Zn20 Zn19 117.90(10) . .
Zn11 Zn20 Zn19 58.65(7) . .
Zn22 Zn20 Zn15 122.52(11) 5 .
Zn21 Zn20 Zn15 58.62(8) . .
Zn11 Zn20 Zn15 71.63(8) . .
Zn19 Zn20 Zn15 118.14(9) . .
Zn22 Zn20 Zn16 62.05(9) 5 .
Zn21 Zn20 Zn16 118.21(10) . .
Zn11 Zn20 Zn16 74.00(9) . .
Zn19 Zn20 Zn16 118.86(10) . .
Zn15 Zn20 Zn16 74.56(9) . .
Zn22 Zn20 Zn23 91.97(11) 5 .
Zn21 Zn20 Zn23 55.61(11) . .
Zn11 Zn20 Zn23 135.51(12) . .
Zn19 Zn20 Zn23 83.89(12) . .
Zn15 Zn20 Zn23 113.10(11) . .
Zn16 Zn20 Zn23 150.37(12) . .
Zn22 Zn20 Sc4 65.17(8) 5 .
Zn21 Zn20 Sc4 176.27(11) . .
Zn11 Zn20 Sc4 64.24(8) . .
Zn19 Zn20 Sc4 63.57(8) . .
Zn15 Zn20 Sc4 124.21(10) . .
Zn16 Zn20 Sc4 62.05(8) . .
Zn23 Zn20 Sc4 122.09(13) . .
Zn22 Zn20 Sc3 170.23(12) 5 .
Zn21 Zn20 Sc3 63.83(8) . .
Zn11 Zn20 Sc3 64.36(8) . .
Zn19 Zn20 Sc3 63.26(8) . .
Zn15 Zn20 Sc3 63.38(8) . .
Zn16 Zn20 Sc3 127.58(11) . .
Zn23 Zn20 Sc3 78.31(10) . .
Sc4 Zn20 Sc3 119.26(9) . .
Zn22 Zn20 Sc2 65.07(10) 5 22_566
Zn21 Zn20 Sc2 62.61(10) . 22_566
Zn11 Zn20 Sc2 120.35(11) . 22_566
Zn19 Zn20 Sc2 178.98(12) . 22_566
Zn15 Zn20 Sc2 61.25(9) . 22_566
Zn16 Zn20 Sc2 60.31(10) . 22_566
Zn23 Zn20 Sc2 97.10(13) . 22_566
Sc4 Zn20 Sc2 115.98(11) . 22_566
Sc3 Zn20 Sc2 116.66(11) . 22_566
Zn22 Zn20 Mg2 65.07(10) 5 22_566
Zn21 Zn20 Mg2 62.61(10) . 22_566
Zn11 Zn20 Mg2 120.35(11) . 22_566
Zn19 Zn20 Mg2 178.98(12) . 22_566
Zn15 Zn20 Mg2 61.25(9) . 22_566
Zn16 Zn20 Mg2 60.31(10) . 22_566
Zn23 Zn20 Mg2 97.10(13) . 22_566
Sc4 Zn20 Mg2 115.98(11) . 22_566
Sc3 Zn20 Mg2 116.66(11) . 22_566
Sc2 Zn20 Mg2 0.00(15) 22_566 22_566
Zn23 Zn21 Zn9 114.47(11) . 18_665
Zn23 Zn21 Zn3 132.10(14) . 20_566
Zn9 Zn21 Zn3 89.96(9) 18_665 20_566
Zn23 Zn21 Zn15 126.29(14) . .
Zn9 Zn21 Zn15 89.11(9) 18_665 .
Zn3 Zn21 Zn15 92.54(10) 20_566 .
Zn23 Zn21 Zn20 65.29(12) . .
Zn9 Zn21 Zn20 128.17(10) 18_665 .
Zn3 Zn21 Zn20 130.52(10) 20_566 .
Zn15 Zn21 Zn20 62.48(8) . .
Zn23 Zn21 Zn24 71.41(12) . .
Zn9 Zn21 Zn24 130.77(10) 18_665 .
Zn3 Zn21 Zn24 61.86(8) 20_566 .
Zn15 Zn21 Zn24 128.51(10) . .
Zn20 Zn21 Zn24 99.52(9) . .
Zn23 Zn21 Zn1 57.64(9) . 18_665
Zn9 Zn21 Zn1 56.98(7) 18_665 18_665
Zn3 Zn21 Zn1 124.88(10) 20_566 18_665
Zn15 Zn21 Zn1 125.33(9) . 18_665
Zn20 Zn21 Zn1 103.70(9) . 18_665
Zn24 Zn21 Zn1 105.26(10) . 18_665
Zn23 Zn21 Sc1 87.61(13) . 18_665
Zn9 Zn21 Sc1 66.08(8) 18_665 18_665
Zn3 Zn21 Sc1 64.58(8) 20_566 18_665
Zn15 Zn21 Sc1 144.99(11) . 18_665
Zn20 Zn21 Sc1 152.49(12) . 18_665
Zn24 Zn21 Sc1 65.44(8) . 18_665
Zn1 Zn21 Sc1 61.96(8) 18_665 18_665
Zn23 Zn21 Sc3 82.58(13) . .
Zn9 Zn21 Sc3 64.31(8) 18_665 .
Zn3 Zn21 Sc3 144.52(12) 20_566 .
Zn15 Zn21 Sc3 64.68(8) . .
Zn20 Zn21 Sc3 64.42(8) . .
Zn24 Zn21 Sc3 153.61(12) . .
Zn1 Zn21 Sc3 62.19(8) 18_665 .
Sc1 Zn21 Sc3 118.98(10) 18_665 .
Zn23 Zn21 Sc2 106.04(13) . 22_566
Zn9 Zn21 Sc2 139.41(13) 18_665 22_566
Zn3 Zn21 Sc2 63.41(10) 20_566 22_566
Zn15 Zn21 Sc2 63.93(10) . 22_566
Zn20 Zn21 Sc2 67.21(10) . 22_566
Zn24 Zn21 Sc2 64.65(10) . 22_566
Zn1 Zn21 Sc2 163.61(13) 18_665 22_566
Sc1 Zn21 Sc2 119.76(11) 18_665 22_566
Sc3 Zn21 Sc2 120.84(11) . 22_566
Zn23 Zn21 Mg2 106.04(13) . 22_566
Zn9 Zn21 Mg2 139.41(13) 18_665 22_566
Zn3 Zn21 Mg2 63.41(10) 20_566 22_566
Zn15 Zn21 Mg2 63.93(10) . 22_566
Zn20 Zn21 Mg2 67.21(10) . 22_566
Zn24 Zn21 Mg2 64.65(10) . 22_566
Zn1 Zn21 Mg2 163.61(13) 18_665 22_566
Sc1 Zn21 Mg2 119.76(11) 18_665 22_566
Sc3 Zn21 Mg2 120.84(11) . 22_566
Sc2 Zn21 Mg2 0.00(18) 22_566 22_566
Zn20 Zn22 Zn17 124.88(10) 9 .
Zn20 Zn22 Zn19 113.31(11) 9 .
Zn17 Zn22 Zn19 58.74(8) . .
Zn20 Zn22 Zn1 111.00(10) 9 18_665
Zn17 Zn22 Zn1 119.98(10) . 18_665
Zn19 Zn22 Zn1 118.32(10) . 18_665
Zn20 Zn22 Zn8 124.95(11) 9 18_665
Zn17 Zn22 Zn8 72.64(9) . 18_665
Zn19 Zn22 Zn8 118.61(10) . 18_665
Zn1 Zn22 Zn8 57.61(8) 18_665 18_665
Zn20 Zn22 Zn23 87.29(11) 9 .
Zn17 Zn22 Zn23 137.75(13) . .
Zn19 Zn22 Zn23 84.98(12) . .
Zn1 Zn22 Zn23 56.67(10) 18_665 .
Zn8 Zn22 Zn23 113.51(11) 18_665 .
Zn20 Zn22 Mg16 62.19(9) 9 9
Zn17 Zn22 Mg16 76.07(9) . 9
Zn19 Zn22 Mg16 119.93(10) . 9
Zn1 Zn22 Mg16 117.84(11) 18_665 9
Zn8 Zn22 Mg16 76.80(10) 18_665 9
Zn23 Zn22 Mg16 145.77(12) . 9
Zn20 Zn22 Zn16 62.19(9) 9 9
Zn17 Zn22 Zn16 76.07(9) . 9
Zn19 Zn22 Zn16 119.93(10) . 9
Zn1 Zn22 Zn16 117.84(11) 18_665 9
Zn8 Zn22 Zn16 76.80(10) 18_665 9
Zn23 Zn22 Zn16 145.77(12) . 9
Mg16 Zn22 Zn16 0.00(10) 9 9
Zn20 Zn22 Sc3 166.34(13) 9 .
Zn17 Zn22 Sc3 66.06(8) . .
Zn19 Zn22 Sc3 63.52(8) . .
Zn1 Zn22 Sc3 63.23(8) 18_665 .
Zn8 Zn22 Sc3 63.84(8) 18_665 .
Zn23 Zn22 Sc3 79.25(11) . .
Mg16 Zn22 Sc3 131.36(12) 9 .
Zn16 Zn22 Sc3 131.36(12) 9 .
Zn20 Zn22 Sc4 64.41(8) 9 9
Zn17 Zn22 Sc4 64.79(8) . 9
Zn19 Zn22 Sc4 63.97(8) . 9
Zn1 Zn22 Sc4 175.21(11) 18_665 9
Zn8 Zn22 Sc4 125.71(11) 18_665 9
Zn23 Zn22 Sc4 120.55(13) . 9
Mg16 Zn22 Sc4 61.83(8) 9 9
Zn16 Zn22 Sc4 61.83(8) 9 9
Sc3 Zn22 Sc4 120.90(10) . 9
Zn20 Zn22 Sc2 66.42(10) 9 18_665
Zn17 Zn22 Sc2 122.15(13) . 18_665
Zn19 Zn22 Sc2 179.10(14) . 18_665
Zn1 Zn22 Sc2 61.23(9) 18_665 18_665
Zn8 Zn22 Sc2 61.92(10) 18_665 18_665
Zn23 Zn22 Sc2 94.14(13) . 18_665
Mg16 Zn22 Sc2 60.79(10) 9 18_665
Zn16 Zn22 Sc2 60.79(10) 9 18_665
Sc3 Zn22 Sc2 116.52(11) . 18_665
Sc4 Zn22 Sc2 116.42(11) 9 18_665
Zn20 Zn22 Mg2 66.42(10) 9 18_665
Zn17 Zn22 Mg2 122.15(13) . 18_665
Zn19 Zn22 Mg2 179.10(14) . 18_665
Zn1 Zn22 Mg2 61.23(9) 18_665 18_665
Zn8 Zn22 Mg2 61.92(10) 18_665 18_665
Zn23 Zn22 Mg2 94.14(13) . 18_665
Mg16 Zn22 Mg2 60.79(10) 9 18_665
Zn16 Zn22 Mg2 60.79(10) 9 18_665
Sc3 Zn22 Mg2 116.52(11) . 18_665
Sc4 Zn22 Mg2 116.42(11) 9 18_665
Sc2 Zn22 Mg2 0.00(18) 18_665 18_665
Zn21 Zn23 Zn23 157.26(14) . 9
Zn21 Zn23 Zn23 108.31(19) . 5
Zn23 Zn23 Zn23 60.0 9 5
Zn21 Zn23 Zn1 66.40(10) . 18_665
Zn23 Zn23 Zn1 116.83(19) 9 18_665
Zn23 Zn23 Zn1 159.21(11) 5 18_665
Zn21 Zn23 Zn22 106.18(13) . .
Zn23 Zn23 Zn22 93.81(16) 9 .
Zn23 Zn23 Zn22 137.27(11) 5 .
Zn1 Zn23 Zn22 60.88(10) 18_665 .
Zn21 Zn23 Zn20 59.11(10) . .
Zn23 Zn23 Zn20 133.27(11) 9 .
Zn23 Zn23 Zn20 86.91(16) 5 .
Zn1 Zn23 Zn20 105.45(13) 18_665 .
Zn22 Zn23 Zn20 89.75(15) . .
Zn21 Zn23 Zn24 101.04(15) . 9
Zn23 Zn23 Zn24 66.93(12) 9 9
Zn23 Zn23 Zn24 105.41(9) 5 9
Zn1 Zn23 Zn24 58.30(10) 18_665 9
Zn22 Zn23 Zn24 91.79(12) . 9
Zn20 Zn23 Zn24 159.58(15) . 9
Zn21 Zn23 Zn24 56.14(10) . .
Zn23 Zn23 Zn24 102.19(10) 9 .
Zn23 Zn23 Zn24 62.24(11) 5 .
Zn1 Zn23 Zn24 100.91(15) 18_665 .
Zn22 Zn23 Zn24 160.15(14) . .
Zn20 Zn23 Zn24 87.77(11) . .
Zn24 Zn23 Zn24 83.89(15) 9 .
Zn21 Zn23 Zn27 130.48(18) . .
Zn23 Zn23 Zn27 65.24(13) 9 .
Zn23 Zn23 Zn27 65.24(13) 5 .
Zn1 Zn23 Zn27 134.2(2) 18_665 .
Zn22 Zn23 Zn27 73.36(16) . .
Zn20 Zn23 Zn27 71.40(14) . .
Zn24 Zn23 Zn27 128.40(14) 9 .
Zn24 Zn23 Zn27 124.07(14) . .
Zn21 Zn24 Zn28 115.57(9) . .
Zn21 Zn24 Zn1 115.27(9) . 22_566
Zn28 Zn24 Zn1 117.62(9) . 22_566
Zn21 Zn24 Zn2 118.86(10) . 20_566
Zn28 Zn24 Zn2 58.74(10) . 20_566
Zn1 Zn24 Zn2 118.93(9) 22_566 20_566
Zn21 Zn24 Zn3 58.45(8) . 20_566
Zn28 Zn24 Zn3 118.46(10) . 20_566
Zn1 Zn24 Zn3 117.80(10) 22_566 20_566
Zn2 Zn24 Zn3 72.51(8) 20_566 20_566
Zn21 Zn24 Zn14 118.97(10) . 22_566
Zn28 Zn24 Zn14 119.23(10) . 22_566
Zn1 Zn24 Zn14 57.52(7) 22_566 22_566
Zn2 Zn24 Zn14 72.70(8) 20_566 22_566
Zn3 Zn24 Zn14 73.06(8) 20_566 22_566
Zn21 Zn24 Zn23 95.45(11) . 5
Zn28 Zn24 Zn23 86.96(12) . 5
Zn1 Zn24 Zn23 54.70(8) 22_566 5
Zn2 Zn24 Zn23 138.70(12) 20_566 5
Zn3 Zn24 Zn23 148.79(12) 20_566 5
Zn14 Zn24 Zn23 111.84(10) 22_566 5
Zn21 Zn24 Sc1 176.39(12) . 22_566
Zn28 Zn24 Sc1 63.98(7) . 22_566
Zn1 Zn24 Sc1 63.00(8) 22_566 22_566
Zn2 Zn24 Sc1 64.25(8) 20_566 22_566
Zn3 Zn24 Sc1 125.09(11) 20_566 22_566
Zn14 Zn24 Sc1 63.19(8) 22_566 22_566
Zn23 Zn24 Sc1 80.97(11) 5 22_566
Zn21 Zn24 Zn23 52.45(9) . .
Zn28 Zn24 Zn23 84.64(12) . .
Zn1 Zn24 Zn23 99.57(10) 22_566 .
Zn2 Zn24 Zn23 135.37(11) 20_566 .
Zn3 Zn24 Zn23 110.17(10) 20_566 .
Zn14 Zn24 Zn23 151.90(12) 22_566 .
Zn23 Zn24 Zn23 50.83(13) 5 .
Sc1 Zn24 Zn23 124.18(11) 22_566 .
Zn21 Zn24 Mg2 63.88(10) . 22_566
Zn28 Zn24 Mg2 178.89(14) . 22_566
Zn1 Zn24 Mg2 62.22(9) 22_566 22_566
Zn2 Zn24 Mg2 122.35(12) 20_566 22_566
Zn3 Zn24 Mg2 62.21(10) 20_566 22_566
Zn14 Zn24 Mg2 61.71(9) 22_566 22_566
Zn23 Zn24 Mg2 92.12(12) 5 22_566
Sc1 Zn24 Mg2 116.50(11) 22_566 22_566
Zn23 Zn24 Mg2 94.29(12) . 22_566
Zn21 Zn24 Sc2 63.88(10) . 22_566
Zn28 Zn24 Sc2 178.89(14) . 22_566
Zn1 Zn24 Sc2 62.22(9) 22_566 22_566
Zn2 Zn24 Sc2 122.35(12) 20_566 22_566
Zn3 Zn24 Sc2 62.21(10) 20_566 22_566
Zn14 Zn24 Sc2 61.71(9) 22_566 22_566
Zn23 Zn24 Sc2 92.12(12) 5 22_566
Sc1 Zn24 Sc2 116.50(11) 22_566 22_566
Zn23 Zn24 Sc2 94.29(12) . 22_566
Mg2 Zn24 Sc2 0.00(16) 22_566 22_566
Zn21 Zn24 Sc1 62.80(8) . 18_665
Zn28 Zn24 Sc1 63.11(7) . 18_665
Zn1 Zn24 Sc1 177.66(11) 22_566 18_665
Zn2 Zn24 Sc1 63.41(8) 20_566 18_665
Zn3 Zn24 Sc1 62.64(8) 20_566 18_665
Zn14 Zn24 Sc1 124.35(10) 22_566 18_665
Zn23 Zn24 Sc1 123.60(11) 5 18_665
Sc1 Zn24 Sc1 118.84(13) 22_566 18_665
Zn23 Zn24 Sc1 78.21(10) . 18_665
Mg2 Zn24 Sc1 117.00(11) 22_566 18_665
Sc2 Zn24 Sc1 117.00(11) 22_566 18_665
Zn13 Zn25 Zn13 116.86(5) . 9
Zn13 Zn25 Zn13 116.86(5) . 5
Zn13 Zn25 Zn13 116.86(5) 9 5
Zn13 Zn25 Zn10 115.60(9) . 9
Zn13 Zn25 Zn10 62.59(7) 9 9
Zn13 Zn25 Zn10 116.95(9) 5 9
Zn13 Zn25 Zn10 116.95(9) . 5
Zn13 Zn25 Zn10 115.60(9) 9 5
Zn13 Zn25 Zn10 62.59(7) 5 5
Zn10 Zn25 Zn10 64.01(9) 9 5
Zn13 Zn25 Zn10 62.59(7) . .
Zn13 Zn25 Zn10 116.95(9) 9 .
Zn13 Zn25 Zn10 115.60(9) 5 .
Zn10 Zn25 Zn10 64.01(9) 9 .
Zn10 Zn25 Zn10 64.01(9) 5 .
Zn13 Zn25 Zn18 62.49(7) . .
Zn13 Zn25 Zn18 62.74(7) 9 .
Zn13 Zn25 Zn18 121.16(13) 5 .
Zn10 Zn25 Zn18 112.58(6) 9 .
Zn10 Zn25 Zn18 176.20(10) 5 .
Zn10 Zn25 Zn18 113.31(6) . .
Zn13 Zn25 Zn18 62.74(7) . 5
Zn13 Zn25 Zn18 121.16(13) 9 5
Zn13 Zn25 Zn18 62.49(7) 5 5
Zn10 Zn25 Zn18 176.20(10) 9 5
Zn10 Zn25 Zn18 113.31(6) 5 5
Zn10 Zn25 Zn18 112.58(6) . 5
Zn18 Zn25 Zn18 70.01(10) . 5
Zn13 Zn25 Zn18 121.16(13) . 9
Zn13 Zn25 Zn18 62.49(7) 9 9
Zn13 Zn25 Zn18 62.74(7) 5 9
Zn10 Zn25 Zn18 113.31(6) 9 9
Zn10 Zn25 Zn18 112.58(6) 5 9
Zn10 Zn25 Zn18 176.20(10) . 9
Zn18 Zn25 Zn18 70.01(10) . 9
Zn18 Zn25 Zn18 70.01(10) 5 9
Zn13 Zn25 Mg2 178.77(15) . 9
Zn13 Zn25 Mg2 63.69(8) 9 9
Zn13 Zn25 Mg2 63.32(8) 5 9
Zn10 Zn25 Mg2 63.54(8) 9 9
Zn10 Zn25 Mg2 61.96(9) 5 9
Zn10 Zn25 Mg2 116.19(12) . 9
Zn18 Zn25 Mg2 118.56(10) . 9
Zn18 Zn25 Mg2 118.06(9) 5 9
Zn18 Zn25 Mg2 60.06(8) 9 9
Zn13 Zn25 Sc2 178.77(15) . 9
Zn13 Zn25 Sc2 63.69(8) 9 9
Zn13 Zn25 Sc2 63.32(8) 5 9
Zn10 Zn25 Sc2 63.54(8) 9 9
Zn10 Zn25 Sc2 61.96(9) 5 9
Zn10 Zn25 Sc2 116.19(12) . 9
Zn18 Zn25 Sc2 118.56(10) . 9
Zn18 Zn25 Sc2 118.06(9) 5 9
Zn18 Zn25 Sc2 60.06(8) 9 9
Mg2 Zn25 Sc2 0.0(2) 9 9
Zn13 Zn25 Mg2 63.32(8) . 5
Zn13 Zn25 Mg2 178.77(15) 9 5
Zn13 Zn25 Mg2 63.69(8) 5 5
Zn10 Zn25 Mg2 116.19(12) 9 5
Zn10 Zn25 Mg2 63.54(8) 5 5
Zn10 Zn25 Mg2 61.96(9) . 5
Zn18 Zn25 Mg2 118.06(9) . 5
Zn18 Zn25 Mg2 60.06(8) 5 5
Zn18 Zn25 Mg2 118.56(10) 9 5
Mg2 Zn25 Mg2 116.11(6) 9 5
Sc2 Zn25 Mg2 116.11(6) 9 5
Zn27 Zn26 Zn18 136.52(19) . 9
Zn27 Zn26 Zn18 136.52(19) . 5
Zn18 Zn26 Zn18 73.2(3) 9 5
Zn27 Zn26 Zn18 136.52(19) . .
Zn18 Zn26 Zn18 73.2(3) 9 .
Zn18 Zn26 Zn18 73.2(3) 5 .
Zn27 Zn26 Zn19 80.2(2) . 9
Zn18 Zn26 Zn19 56.34(9) 9 9
Zn18 Zn26 Zn19 117.8(2) 5 9
Zn18 Zn26 Zn19 117.4(2) . 9
Zn27 Zn26 Zn19 80.2(2) . .
Zn18 Zn26 Zn19 117.8(2) 9 .
Zn18 Zn26 Zn19 117.4(2) 5 .
Zn18 Zn26 Zn19 56.34(9) . .
Zn19 Zn26 Zn19 117.15(14) 9 .
Zn27 Zn26 Zn19 80.2(2) . 5
Zn18 Zn26 Zn19 117.4(2) 9 5
Zn18 Zn26 Zn19 56.34(9) 5 5
Zn18 Zn26 Zn19 117.8(2) . 5
Zn19 Zn26 Zn19 117.15(14) 9 5
Zn19 Zn26 Zn19 117.15(14) . 5
Zn27 Zn26 Sc4 98.1(2) . 9
Zn18 Zn26 Sc4 63.70(13) 9 9
Zn18 Zn26 Sc4 125.4(4) 5 9
Zn18 Zn26 Sc4 63.71(13) . 9
Zn19 Zn26 Sc4 62.09(6) 9 9
Zn19 Zn26 Sc4 62.66(7) . 9
Zn19 Zn26 Sc4 178.3(5) 5 9
Zn27 Zn26 Sc4 98.1(2) . .
Zn18 Zn26 Sc4 125.4(4) 9 .
Zn18 Zn26 Sc4 63.71(13) 5 .
Zn18 Zn26 Sc4 63.70(13) . .
Zn19 Zn26 Sc4 178.3(5) 9 .
Zn19 Zn26 Sc4 62.09(6) . .
Zn19 Zn26 Sc4 62.66(7) 5 .
Sc4 Zn26 Sc4 118.04(11) 9 .
Zn27 Zn26 Sc4 98.1(2) . 5
Zn18 Zn26 Sc4 63.71(13) 9 5
Zn18 Zn26 Sc4 63.70(13) 5 5
Zn18 Zn26 Sc4 125.4(4) . 5
Zn19 Zn26 Sc4 62.66(7) 9 5
Zn19 Zn26 Sc4 178.3(5) . 5
Zn19 Zn26 Sc4 62.09(6) 5 5
Sc4 Zn26 Sc4 118.04(11) 9 5
Sc4 Zn26 Sc4 118.04(11) . 5
Zn26 Zn27 Zn19 74.7(3) . 9
Zn26 Zn27 Zn19 74.7(3) . 5
Zn19 Zn27 Zn19 113.3(3) 9 5
Zn26 Zn27 Zn19 74.7(3) . .
Zn19 Zn27 Zn19 113.3(3) 9 .
Zn19 Zn27 Zn19 113.3(3) 5 .
Zn26 Zn27 Zn23 151.07(16) . .
Zn19 Zn27 Zn23 116.5(3) 9 .
Zn19 Zn27 Zn23 118.9(3) 5 .
Zn19 Zn27 Zn23 76.43(18) . .
Zn26 Zn27 Zn23 151.07(16) . 9
Zn19 Zn27 Zn23 76.43(18) 9 9
Zn19 Zn27 Zn23 116.5(3) 5 9
Zn19 Zn27 Zn23 118.9(3) . 9
Zn23 Zn27 Zn23 49.5(3) . 9
Zn26 Zn27 Zn23 151.07(16) . 5
Zn19 Zn27 Zn23 118.9(3) 9 5
Zn19 Zn27 Zn23 76.43(18) 5 5
Zn19 Zn27 Zn23 116.5(3) . 5
Zn23 Zn27 Zn23 49.5(3) . 5
Zn23 Zn27 Zn23 49.5(3) 9 5
Zn26 Zn27 Sc4 61.0(2) . 9
Zn19 Zn27 Sc4 56.38(14) 9 9
Zn19 Zn27 Sc4 135.7(5) 5 9
Zn19 Zn27 Sc4 56.90(14) . 9
Zn23 Zn27 Sc4 101.38(14) . 9
Zn23 Zn27 Sc4 103.15(14) 9 9
Zn23 Zn27 Sc4 147.9(4) 5 9
Zn26 Zn27 Sc4 61.0(2) . 5
Zn19 Zn27 Sc4 56.90(14) 9 5
Zn19 Zn27 Sc4 56.38(14) 5 5
Zn19 Zn27 Sc4 135.7(5) . 5
Zn23 Zn27 Sc4 147.9(4) . 5
Zn23 Zn27 Sc4 101.38(14) 9 5
Zn23 Zn27 Sc4 103.15(14) 5 5
Sc4 Zn27 Sc4 98.5(3) 9 5
Zn26 Zn27 Sc4 61.0(2) . .
Zn19 Zn27 Sc4 135.7(5) 9 .
Zn19 Zn27 Sc4 56.90(14) 5 .
Zn19 Zn27 Sc4 56.38(14) . .
Zn23 Zn27 Sc4 103.15(14) . .
Zn23 Zn27 Sc4 147.9(4) 9 .
Zn23 Zn27 Sc4 101.38(14) 5 .
Sc4 Zn27 Sc4 98.5(3) 9 .
Sc4 Zn27 Sc4 98.5(3) 5 .
Zn2 Zn28 Zn2 96.78(12) 20_566 16_665
Zn2 Zn28 Zn2 96.78(12) 20_566 24_656
Zn2 Zn28 Zn2 96.78(12) 16_665 24_656
Zn2 Zn28 Zn24 128.29(6) 20_566 9
Zn2 Zn28 Zn24 61.14(7) 16_665 9
Zn2 Zn28 Zn24 129.70(6) 24_656 9
Zn2 Zn28 Zn24 129.70(6) 20_566 5
Zn2 Zn28 Zn24 128.29(6) 16_665 5
Zn2 Zn28 Zn24 61.14(7) 24_656 5
Zn24 Zn28 Zn24 96.09(12) 9 5
Zn2 Zn28 Zn24 61.14(7) 20_566 .
Zn2 Zn28 Zn24 129.70(6) 16_665 .
Zn2 Zn28 Zn24 128.29(6) 24_656 .
Zn24 Zn28 Zn24 96.09(12) 9 .
Zn24 Zn28 Zn24 96.09(12) 5 .
Zn2 Zn28 Sc1 64.78(7) 20_566 18_665
Zn2 Zn28 Sc1 64.76(7) 16_665 18_665
Zn2 Zn28 Sc1 150.31(17) 24_656 18_665
Zn24 Zn28 Sc1 63.52(7) 9 18_665
Zn24 Zn28 Sc1 148.55(17) 5 18_665
Zn24 Zn28 Sc1 64.94(7) . 18_665
Zn2 Zn28 Sc1 64.76(7) 20_566 22_566
Zn2 Zn28 Sc1 150.31(17) 16_665 22_566
Zn2 Zn28 Sc1 64.78(7) 24_656 22_566
Zn24 Zn28 Sc1 148.55(17) 9 22_566
Zn24 Zn28 Sc1 64.94(7) 5 22_566
Zn24 Zn28 Sc1 63.52(7) . 22_566
Sc1 Zn28 Sc1 119.989(4) 18_665 22_566
Zn2 Zn28 Sc1 150.31(17) 20_566 14_656
Zn2 Zn28 Sc1 64.78(7) 16_665 14_656
Zn2 Zn28 Sc1 64.76(7) 24_656 14_656
Zn24 Zn28 Sc1 64.94(7) 9 14_656
Zn24 Zn28 Sc1 63.52(7) 5 14_656
Zn24 Zn28 Sc1 148.55(17) . 14_656
Sc1 Zn28 Sc1 119.989(4) 18_665 14_656
Sc1 Zn28 Sc1 119.989(4) 22_566 14_656

loop_
_geom_bond_atom_site_label_1
_geom_bond_atom_site_label_2
_geom_bond_distance
_geom_bond_site_symmetry_2
Sc1 Zn17 2.952(3) .
Sc1 Zn1 2.957(3) .
Sc1 Zn2 2.961(3) 18_665
Sc1 Zn21 2.967(3) 24_556
Sc1 Zn24 2.976(3) 19_556
Sc1 Zn3 2.985(3) 3
Sc1 Zn28 2.988(3) 14_556
Sc1 Zn14 2.991(3) .
Sc1 Zn2 3.011(3) 9
Sc1 Zn2 3.011(3) 3
Sc1 Zn24 3.034(3) 24_556
Sc1 Zn9 3.044(3) .
Sc2 Zn1 2.955(4) .
Sc2 Zn14 2.959(4) .
Sc2 Mg16 2.960(4) 19_556
Sc2 Zn16 2.960(4) 19_556
Sc2 Zn3 2.962(4) 9
Sc2 Zn15 2.987(4) 19_556
Sc2 Zn18 2.991(4) .
Sc2 Zn8 2.996(4) .
Sc2 Zn21 3.008(5) 19_556
Sc2 Zn24 3.027(4) 19_556
Sc2 Zn10 3.041(4) 9
Sc2 Zn13 3.080(4) 9
Sc3 Zn9 2.881(3) .
Sc3 Zn11 2.963(3) 18_665
Sc3 Zn1 2.970(3) 18_665
Sc3 Zn19 2.973(3) .
Sc3 Zn21 2.974(3) .
Sc3 Zn22 2.977(3) .
Sc3 Zn9 2.977(3) 18_665
Sc3 Zn20 2.989(3) .
Sc3 Zn15 2.996(3) .
Sc3 Zn8 3.009(3) 18_665
Sc3 Zn11 3.010(3) .
Sc3 Zn5 3.037(3) 18_665
Sc4 Zn8 2.942(3) .
Sc4 Zn14 2.943(3) 5
Sc4 Zn16 2.955(4) .
Sc4 Zn18 2.959(3) .
Sc4 Zn18 2.960(3) 5
Sc4 Zn19 2.985(3) .
Sc4 Zn20 2.987(3) .
Sc4 Zn26 3.003(3) .
Sc4 Zn11 3.003(3) .
Sc4 Zn22 3.006(3) 5
Sc4 Zn19 3.009(3) 5
Sc5 Zn15 2.858(3) 19_556
Sc5 Zn15 2.858(3) 23_655
Sc5 Zn15 2.858(3) 15_565
Sc5 Zn10 2.963(4) .
Sc5 Zn10 2.963(4) 9
Sc5 Zn10 2.963(4) 5
Sc5 Zn5 3.019(3) 19_556
Sc5 Zn5 3.019(3) 15_565
Sc5 Zn5 3.019(3) 23_655
Sc5 Zn4 3.038(2) 19_556
Sc5 Zn4 3.038(2) 15_565
Sc5 Zn4 3.038(2) 23_655
Zn1 Zn23 2.551(4) 24_556
Zn1 Zn9 2.558(3) .
Zn1 Zn8 2.585(3) .
Zn1 Zn14 2.588(3) .
Zn1 Zn24 2.659(3) 19_556
Zn1 Zn22 2.667(3) 24_556
Zn1 Zn21 2.767(3) 24_556
Zn1 Sc3 2.970(3) 24_556
Zn2 Zn28 2.601(3) 16_655
Zn2 Zn24 2.664(3) 23_655
Zn2 Zn12 2.679(3) 19_556
Zn2 Zn12 2.710(3) .
Zn2 Zn2 2.712(3) 19_556
Zn2 Zn2 2.712(3) 22_566
Zn2 Zn7 2.734(3) .
Zn2 Sc1 2.961(3) 24_556
Zn2 Sc1 3.011(3) 5
Zn2 Sc1 3.011(3) 3_545
Zn2 Zn3 3.159(3) .
Zn3 Zn21 2.587(3) 23_655
Zn3 Mg16 2.624(3) 19_556
Zn3 Zn16 2.624(3) 19_556
Zn3 Zn24 2.677(3) 23_655
Zn3 Zn12 2.738(3) 19_556
Zn3 Zn13 2.790(3) .
Zn3 Zn7 2.797(3) .
Zn3 Zn10 2.846(3) .
Zn3 Zn6 2.893(3) 19_556
Zn3 Sc2 2.962(4) 5
Zn3 Mg2 2.962(4) 5
Zn3 Sc1 2.985(3) 3_545
Zn4 Zn10 2.471(2) 22_566
Zn4 Zn6 2.507(3) .
Zn4 Zn5 2.531(3) 24_556
Zn4 Zn5 2.596(3) .
Zn4 Zn9 2.729(3) 24_556
Zn4 Zn11 2.796(3) .
Zn4 Zn15 2.884(3) .
Zn4 Zn15 2.905(3) 6_456
Zn4 Zn16 3.009(3) .
Zn4 Zn3 3.019(3) 22_566
Zn4 Sc5 3.038(2) 15_566
Zn5 Zn4 2.531(3) 18_665
Zn5 Zn5 2.6012(17) 24_556
Zn5 Zn5 2.6012(17) 18_665
Zn5 Zn11 2.665(3) .
Zn5 Zn9 2.774(3) .
Zn5 Zn15 2.783(3) .
Zn5 Zn15 2.985(3) 24_556
Zn5 Sc5 3.019(3) 15_566
Zn5 Sc3 3.037(3) 24_556
Zn5 Sc5 3.067(3) 3
Zn6 Zn7 2.533(2) .
Zn6 Zn11 2.646(3) .
Zn6 Zn12 2.698(2) .
Zn6 Zn17 2.702(2) 24_556
Zn6 Zn9 2.715(3) 24_556
Zn6 Zn8 2.740(3) .
Zn6 Zn16 2.837(3) .
Zn6 Zn3 2.893(3) 22_566
Zn6 Sc1 3.084(3) 24_556
Zn7 Zn13 2.490(2) .
Zn7 Zn12 2.523(2) .
Zn7 Zn12 2.525(2) 19_556
Zn7 Zn17 2.675(3) 24_556
Zn7 Zn14 2.732(3) 5
Zn7 Zn8 2.741(3) .
Zn7 Mg16 3.002(3) 19_556
Zn7 Zn16 3.002(3) 19_556
Zn8 Zn22 2.697(3) 24_556
Zn8 Zn13 2.697(3) .
Zn8 Zn11 2.720(3) .
Zn8 Zn18 2.743(3) .
Zn8 Sc3 3.009(3) 24_556
Zn8 Zn17 3.139(3) 24_556
Zn9 Zn21 2.586(3) 24_556
Zn9 Zn17 2.633(3) .
Zn9 Zn11 2.668(3) .
Zn9 Zn6 2.715(3) 18_665
Zn9 Zn4 2.729(3) 18_665
Zn9 Sc3 2.977(3) 24_556
Zn10 Zn4 2.471(2) 19_556
Zn10 Zn25 2.567(3) .
Zn10 Zn13 2.640(3) .
Zn10 Zn10 2.721(3) 9
Zn10 Zn10 2.721(3) 5
Zn10 Zn15 2.756(3) 19_556
Zn10 Mg16 2.785(3) 19_556
Zn10 Zn16 2.785(3) 19_556
Zn10 Zn15 2.874(3) 23_655
Zn10 Sc2 3.041(4) 5
Zn11 Zn19 2.590(3) .
Zn11 Zn20 2.634(3) .
Zn11 Sc3 2.963(3) 24_556
Zn11 Zn15 3.119(3) .
Zn12 Zn7 2.525(2) 22_566
Zn12 Zn17 2.660(2) 5
Zn12 Zn2 2.679(3) 22_566
Zn12 Zn14 2.698(2) 5
Zn12 Zn3 2.738(3) 22_566
Zn12 Zn16 2.867(3) .
Zn12 Sc1 3.055(3) 5
Zn12 Sc1 3.111(3) 24_556
Zn13 Zn25 2.5149(19) .
Zn13 Zn18 2.686(3) .
Zn13 Zn18 2.696(3) 5
Zn13 Zn14 2.698(3) 5
Zn13 Mg16 2.886(3) 19_556
Zn13 Zn16 2.886(3) 19_556
Zn13 Sc2 3.080(4) 5
Zn14 Zn17 2.697(3) .
Zn14 Zn13 2.698(3) 9
Zn14 Zn12 2.698(2) 9
Zn14 Zn24 2.718(3) 19_556
Zn14 Zn7 2.732(3) 9
Zn14 Zn18 2.740(3) .
Zn14 Sc4 2.943(3) 9
Zn15 Zn21 2.594(3) .
Zn15 Zn20 2.695(3) .
Zn15 Zn10 2.756(3) 22_566
Zn15 Sc5 2.858(3) 15_566
Zn15 Zn10 2.874(3) 20_566
Zn15 Zn4 2.905(3) 12_565
Zn15 Zn5 2.985(3) 18_665
Zn15 Mg2 2.987(4) 22_566
Zn15 Sc2 2.987(4) 22_566
Zn16 Zn3 2.624(3) 22_566
Zn16 Zn22 2.728(4) 5
Zn16 Zn20 2.731(3) .
Zn16 Zn10 2.785(3) 22_566
Zn16 Zn13 2.886(3) 22_566
Zn16 Mg2 2.960(4) 22_566
Zn16 Sc2 2.960(4) 22_566
Zn16 Zn7 3.002(3) 22_566
Zn17 Zn19 2.574(3) .
Zn17 Zn22 2.601(3) .
Zn17 Zn12 2.660(2) 9
Zn17 Zn7 2.675(3) 18_665
Zn17 Zn6 2.702(2) 18_665
Zn17 Sc4 3.023(3) 9
Zn17 Zn8 3.139(3) 18_665
Zn17 Mg16 3.285(3) 9
Zn18 Zn19 2.524(3) .
Zn18 Zn26 2.559(9) .
Zn18 Zn25 2.659(3) .
Zn18 Zn13 2.696(3) 9
Zn18 Sc4 2.960(3) 9
Zn18 Zn18 3.050(4) 5
Zn19 Zn22 2.646(3) .
Zn19 Zn20 2.654(3) .
Zn19 Zn26 2.772(3) .
Zn19 Zn27 2.832(5) .
Zn19 Sc4 3.009(3) 9
Zn20 Zn22 2.553(3) 5
Zn20 Zn21 2.602(3) .
Zn20 Zn23 2.754(4) .
Zn20 Sc2 3.123(4) 22_566
Zn20 Mg2 3.123(4) 22_566
Zn21 Zn23 2.502(4) .
Zn21 Zn9 2.586(3) 18_665
Zn21 Zn3 2.587(3) 20_566
Zn21 Zn24 2.621(3) .
Zn21 Zn1 2.767(3) 18_665
Zn21 Sc1 2.967(3) 18_665
Zn21 Sc2 3.008(5) 22_566
Zn21 Mg2 3.008(5) 22_566
Zn22 Zn20 2.553(3) 9
Zn22 Zn1 2.667(3) 18_665
Zn22 Zn8 2.697(3) 18_665
Zn22 Zn23 2.707(5) .
Zn22 Mg16 2.728(4) 9
Zn22 Zn16 2.728(4) 9
Zn22 Sc4 3.006(3) 9
Zn22 Sc2 3.090(4) 18_665
Zn22 Mg2 3.090(4) 18_665
Zn23 Zn23 2.520(5) 9
Zn23 Zn23 2.520(5) 5
Zn23 Zn1 2.551(4) 18_665
Zn23 Zn24 2.877(5) 9
Zn23 Zn24 2.991(5) .
Zn23 Zn27 3.009(14) .
Zn24 Zn28 2.638(3) .
Zn24 Zn1 2.659(3) 22_566
Zn24 Zn2 2.664(3) 20_566
Zn24 Zn3 2.677(3) 20_566
Zn24 Zn14 2.718(3) 22_566
Zn24 Zn23 2.877(5) 5
Zn24 Sc1 2.976(3) 22_566
Zn24 Mg2 3.027(5) 22_566
Zn24 Sc2 3.027(5) 22_566
Zn24 Sc1 3.034(3) 18_665
Zn25 Zn13 2.5149(19) 9
Zn25 Zn13 2.5149(19) 5
Zn25 Zn10 2.567(3) 9
Zn25 Zn10 2.567(3) 5
Zn25 Zn18 2.659(3) 5
Zn25 Zn18 2.659(3) 9
Zn25 Mg2 3.235(4) 9
Zn25 Sc2 3.235(4) 9
Zn25 Mg2 3.235(4) 5
Zn26 Zn27 1.222(17) .
Zn26 Zn18 2.559(9) 9
Zn26 Zn18 2.559(9) 5
Zn26 Zn19 2.772(3) 9
Zn26 Zn19 2.772(3) 5
Zn26 Sc4 3.003(3) 9
Zn26 Sc4 3.003(3) 5
Zn27 Zn19 2.832(5) 9
Zn27 Zn19 2.832(5) 5
Zn27 Zn23 3.009(14) 9
Zn27 Zn23 3.009(14) 5
Zn27 Sc4 3.398(8) 9
Zn27 Sc4 3.398(8) 5
Zn28 Zn2 2.601(3) 20_566
Zn28 Zn2 2.601(3) 16_665
Zn28 Zn2 2.601(3) 24_656
Zn28 Zn24 2.638(3) 9
Zn28 Zn24 2.638(3) 5
Zn28 Sc1 2.988(3) 18_665
Zn28 Sc1 2.988(3) 22_566
Zn28 Sc1 2.988(3) 14_656
